data_1577454
loop_
_publ_author_name
'Han, Guopeng'
'Collins, Christopher M.'
'Sonni, Manel'
'Daniels, Luke M.'
'Vasylenko, Andrij'
'Chen, Ruiyong'
'Robertson, Craig'
'Dyer, Matthew Stephen'
'Claridge, John B.'
'Rosseinsky, Matthew J.'

_publ_section_title
;
 Superionic Lithium Mobility in Low Symmetry Li7Si2S7I Polymorph Accessed
 via Si2S7 Dimer Reorientation
;
_journal_name_full 'Chemical Science'
_journal_paper_doi 10.1039/D5SC09834C
_journal_year 2026
_chemical_formula_moiety 'Cl0.113 I0.887 Li7 S7 Si2'
_chemical_formula_sum 'Cl0.113 I0.887 Li7 S7 Si2'
_chemical_formula_weight 445.56
_space_group_crystal_system triclinic
_space_group_IT_number 2
_space_group_name_Hall '-P 1'
_space_group_name_H-M_alt 'P -1'
_atom_sites_solution_primary dual
_audit_creation_date 2025-01-17
_audit_creation_method
;
Olex2 1.5
(compiled 2024.02.16 svn.r378c4104 for OlexSys, GUI svn.r6928)
;
_audit_update_record
;
2025-03-07 deposited with the CCDC.	2026-06-25 downloaded from the CCDC.
;
_cell_angle_alpha 89.794(4)
_cell_angle_beta 90.905(5)
_cell_angle_gamma 90.480(5)
_cell_formula_units_Z 2
_cell_length_a 9.0428(6)
_cell_length_b 6.0390(4)
_cell_length_c 12.0347(6)
_cell_measurement_reflns_used 4128
_cell_measurement_temperature 300.00(10)
_cell_measurement_theta_max 30.0580
_cell_measurement_theta_min 1.7090
_cell_volume 657.10(7)
_computing_cell_refinement 'CrysAlisPro 1.171.40.84a (Rigaku OD, 2020)'
_computing_data_collection 'CrysAlisPro 1.171.40.84a (Rigaku OD, 2020)'
_computing_data_reduction 'CrysAlisPro 1.171.40.84a (Rigaku OD, 2020)'
_computing_molecular_graphics 'Olex2 1.5 (Dolomanov et al., 2009)'
_computing_publication_material 'Olex2 1.5 (Dolomanov et al., 2009)'
_computing_structure_refinement 'SHELXL 2019/3 (Sheldrick, 2015)'
_computing_structure_solution 'SHELXT 2018/2 (Sheldrick, 2018)'
_diffrn_ambient_environment air
_diffrn_ambient_temperature 300.00(10)
_diffrn_detector 'Hybrid Pixel Array Detector'
_diffrn_detector_area_resol_mean 10.0000
_diffrn_measured_fraction_theta_full 0.988
_diffrn_measured_fraction_theta_max 0.810
_diffrn_measurement_details
;
List of Runs (angles in degrees, time in seconds):

  # Type    Start    End  Width  t~exp~   \w     \q     \k     \f   Frames
#--------------------------------------------------------------------------
  1  \w    -50.00  77.00   1.00   10.00    --  -11.50  48.00  95.00  127
  2  \w    -47.00  77.00   1.00   10.00    --  -11.50  57.00-150.00  124
  3  \w   -100.00  26.00   1.00   10.00    --  -11.50 -68.00 -90.00  126
  4  \w    -47.00 -12.00   1.00   10.00    --  -11.50  57.00 -60.00   35
  5  \w   -100.00  26.00   1.00   10.00    --  -11.50 -68.00 120.00  126
;
_diffrn_measurement_device 'four-circle diffractometer'
_diffrn_measurement_device_type 'XtaLAB AFC12 (RCD3): Kappa single'
_diffrn_measurement_method '\w scans'
_diffrn_orient_matrix_type 'CrysAlisPro convention (1999,Acta A55,543-557)'
_diffrn_orient_matrix_UB_11 -0.0863899000
_diffrn_orient_matrix_UB_12 -0.0251974000
_diffrn_orient_matrix_UB_13 0.0354181000
_diffrn_orient_matrix_UB_21 -0.0295769000
_diffrn_orient_matrix_UB_22 0.0742902000
_diffrn_orient_matrix_UB_23 0.0114998000
_diffrn_orient_matrix_UB_31 -0.0738823000
_diffrn_orient_matrix_UB_32 0.0007611000
_diffrn_orient_matrix_UB_33 -0.0456937000
_diffrn_radiation_monochromator mirror
_diffrn_radiation_probe x-ray
_diffrn_radiation_type 'Mo K\a'
_diffrn_radiation_wavelength 0.71073
_diffrn_reflns_av_R_equivalents 0.0429
_diffrn_reflns_av_unetI/netI 0.0494
_diffrn_reflns_Laue_measured_fraction_full 0.988
_diffrn_reflns_Laue_measured_fraction_max 0.810
_diffrn_reflns_limit_h_max 12
_diffrn_reflns_limit_h_min -12
_diffrn_reflns_limit_k_max 7
_diffrn_reflns_limit_k_min -7
_diffrn_reflns_limit_l_max 16
_diffrn_reflns_limit_l_min -14
_diffrn_reflns_number 8973
_diffrn_reflns_point_group_measured_fraction_full 0.988
_diffrn_reflns_point_group_measured_fraction_max 0.810
_diffrn_reflns_theta_full 25.242
_diffrn_reflns_theta_max 30.185
_diffrn_reflns_theta_min 1.692
_diffrn_source 'Rotating-anode X-ray tube'
_diffrn_source_type 'Rigaku (Mo) X-ray Source'
_exptl_absorpt_coefficient_mu 3.433
_exptl_absorpt_correction_T_max 1.00000
_exptl_absorpt_correction_T_min 0.72173
_exptl_absorpt_correction_type multi-scan
_exptl_absorpt_process_details
;
CrysAlisPro 1.171.40.84a (Rigaku Oxford Diffraction, 2020)
Empirical absorption correction using spherical harmonics,
implemented in SCALE3 ABSPACK scaling algorithm.
;
_exptl_crystal_colour colourless
_exptl_crystal_colour_primary colourless
_exptl_crystal_density_diffrn 2.252
_exptl_crystal_description block
_exptl_crystal_F_000 420
_exptl_crystal_size_max 0.07
_exptl_crystal_size_mid 0.06
_exptl_crystal_size_min 0.05
_refine_diff_density_max 0.830
_refine_diff_density_min -0.515
_refine_diff_density_rms 0.119
_refine_ls_extinction_method none
_refine_ls_goodness_of_fit_ref 1.038
_refine_ls_hydrogen_treatment undef
_refine_ls_matrix_type full
_refine_ls_number_parameters 248
_refine_ls_number_reflns 3158
_refine_ls_number_restraints 126
_refine_ls_restrained_S_all 1.017
_refine_ls_R_factor_all 0.0355
_refine_ls_R_factor_gt 0.0275
_refine_ls_shift/su_max 0.001
_refine_ls_shift/su_mean 0.000
_refine_ls_structure_factor_coef Fsqd
_refine_ls_weighting_details 'w=1/[\s^2^(Fo^2^)+(0.0181P)^2^] where P=(Fo^2^+2Fc^2^)/3'
_refine_ls_weighting_scheme calc
_refine_ls_wR_factor_gt 0.0595
_refine_ls_wR_factor_ref 0.0616
_reflns_Friedel_coverage 0.000
_reflns_number_gt 2683
_reflns_number_total 3158
_reflns_threshold_expression 'I > 2\s(I)'
_cod_data_source_file d5sc09834c2.cif
_cod_data_source_block u0202
_cod_database_code 1577454
_shelx_shelxl_version_number 2019/3
_chemical_oxdiff_formula Li7Si2S7I
_chemical_oxdiff_usercomment GPH228_500
_shelx_space_group_comment
;
The symmetry employed for this shelxl refinement is uniquely defined
by the following loop, which should always be used as a source of
symmetry information in preference to the above space-group names.
They are only intended as comments.
;
_shelx_estimated_absorpt_t_max 0.847
_shelx_estimated_absorpt_t_min 0.795
_reflns_odcompleteness_completeness 98.62
_reflns_odcompleteness_iscentric 1
_reflns_odcompleteness_theta 26.32
_olex2_refinement_description
;
1. Shared sites
{I1, Cl1}
2. Uiso/Uaniso restraints and constraints
Uanis(I1) = Uanis(Cl1)
3. Rigid body (RIGU) restrains
 Li4, Li7, Li12, Li14, Li5, Li6, Li13, Li16, S2, S3
 with sigma for 1-2 distances of 0.0001 and sigma for 1-3 distances of 0.0001
 Li8, Li10, Li15, S5
 with sigma for 1-2 distances of 0.0001 and sigma for 1-3 distances of 0.0001
4. Others
 1*[Sof(Li11)]+1*[Sof(Li9)]=1 with esd of 0.001
 1*[Sof(Li16)]+1*[Sof(Li5)]+1*[Sof(Li13)]+1*[Sof(Li10)]+1*[Sof(Li3)]+1*
 [Sof(Li15)]+1*[Sof(Li8)]+1*[Sof(Li12)]+1*[Sof(Li1)]+1*[Sof(Li14)]+1*[Sof(Li7)]+
 1*[Sof(Li6)]+1*[Sof(Li4)]=5 with esd of 0.001
 Sof(Cl1)=1-FVAR(1)
 Sof(I1)=FVAR(1)
;
_olex2_submission_special_instructions 'No special instructions were received'
_oxdiff_exptl_absorpt_empirical_details
;
Empirical correction (ABSPACK) includes:
- Absorption correction using spherical harmonics
- Frame scaling
;
_oxdiff_exptl_absorpt_empirical_full_max 1.341
_oxdiff_exptl_absorpt_empirical_full_min 0.737

loop_
_space_group_symop_operation_xyz
'x, y, z'
'-x, -y, -z'

loop_
_atom_site_label
_atom_site_type_symbol
_atom_site_fract_x
_atom_site_fract_y
_atom_site_fract_z
_atom_site_U_iso_or_equiv
_atom_site_adp_type
_atom_site_occupancy
_atom_site_site_symmetry_order
_atom_site_calc_flag
_atom_site_refinement_flags_posn
_atom_site_refinement_flags_adp
_atom_site_refinement_flags_occupancy
_atom_site_disorder_assembly
_atom_site_disorder_group
Si1 Si 0.52269(8) 0.35252(12) 0.80646(6) 0.01745(17) Uani 1 1 d . . . . .
Si2 Si 0.76995(8) 0.35904(12) 0.57160(6) 0.01671(17) Uani 1 1 d . . . . .
Li1 Li 0.7594(7) 0.9311(10) 0.7499(5) 0.040(2) Uani 0.920(19) 1 d . . P A .
Li2 Li 0.5061(6) 0.7728(11) 0.6129(5) 0.0484(17) Uani 1 1 d . . . . .
Li3 Li 0.9417(9) 0.2898(13) 0.8710(5) 0.055(3) Uani 0.943(19) 1 d . . P . .
Li4 Li 0.415(3) 0.142(5) 1.0143(18) 0.037(4) Uani 0.29(2) 1 d . . P . .
Li5 Li 0.285(3) 0.827(4) 0.816(3) 0.049(6) Uani 0.29(2) 1 d . . P A .
Li6 Li 0.290(2) 0.644(4) 0.899(2) 0.042(5) Uani 0.311(19) 1 d . . P . .
Li7 Li 0.2932(17) 0.378(3) 1.0252(11) 0.041(4) Uani 0.415(16) 1 d . . P A .
Li8 Li 0.996(2) -0.082(4) 0.5368(18) 0.045(5) Uani 0.38(2) 1 d . . P . .
Li9 Li 0.7997(17) 0.652(3) 0.3595(10) 0.051(5) Uani 0.54(2) 1 d . . P . .
Li10 Li 0.9904(13) 0.367(2) 0.3339(9) 0.053(4) Uani 0.587(18) 1 d . . P A .
Li11 Li 0.7577(17) 0.796(4) 0.3703(11) 0.045(5) Uani 0.46(2) 1 d . . P A .
Li12 Li 0.455(5) 0.076(8) 1.005(3) 0.050(7) Uani 0.19(2) 1 d . . P A .
Li13 Li 0.299(3) 0.832(6) 0.873(3) 0.042(6) Uani 0.24(2) 1 d . . P A .
Li14 Li 0.315(5) 0.218(8) 1.028(3) 0.041(6) Uani 0.148(14) 1 d . . P A .
Li15 Li 1.000000 0.000000 0.500000 0.047(12) Uani 0.26(4) 2 d S . P A .
Li16 Li 0.287(4) 0.712(11) 0.854(5) 0.033(6) Uani 0.15(2) 1 d . . P A .
I1 I 0.98983(2) 0.75142(3) 0.88611(2) 0.02632(8) Uani 0.8873(17) 1 d . . P A 1
Cl1 Cl 0.98983(2) 0.75142(3) 0.88611(2) 0.02632(8) Uani 0.1127(17) 1 d . . P A 2
S1 S 0.68019(8) 0.21170(12) 0.91514(6) 0.02387(17) Uani 1 1 d . . . A 3
S2 S 0.30494(8) 0.24469(12) 0.83563(6) 0.02432(17) Uani 1 1 d . . . A 3
S3 S 0.53688(8) 0.69941(11) 0.81215(6) 0.02462(18) Uani 1 1 d . . . A 3
S4 S 0.56009(8) 0.23262(11) 0.63680(5) 0.01909(16) Uani 1 1 d . . . B 3
S5 S 0.94371(8) 0.22371(11) 0.66759(5) 0.02117(16) Uani 1 1 d . . . A 3
S6 S 0.76527(8) 0.23619(12) 0.40833(6) 0.02386(17) Uani 1 1 d . . . A 3
S7 S 0.77024(8) 0.70581(11) 0.56869(6) 0.02293(17) Uani 1 1 d . . . A 3

loop_
_atom_site_aniso_label
_atom_site_aniso_U_11
_atom_site_aniso_U_22
_atom_site_aniso_U_33
_atom_site_aniso_U_23
_atom_site_aniso_U_13
_atom_site_aniso_U_12
Si1 0.0205(4) 0.0128(4) 0.0191(4) 0.0007(3) 0.0019(3) 0.0004(3)
Si2 0.0204(4) 0.0121(4) 0.0176(4) 0.0013(3) 0.0013(3) -0.0001(3)
Li1 0.045(4) 0.031(4) 0.043(4) 0.002(3) 0.003(3) -0.008(3)
Li2 0.023(3) 0.080(5) 0.041(4) 0.009(3) -0.003(3) 0.000(3)
Li3 0.062(5) 0.065(5) 0.039(4) -0.010(3) 0.003(3) -0.021(4)
Li4 0.046(8) 0.041(7) 0.025(9) -0.001(5) -0.003(5) 0.000(5)
Li5 0.055(15) 0.042(6) 0.049(8) 0.002(5) 0.001(7) -0.001(6)
Li6 0.040(11) 0.040(6) 0.046(8) 0.000(5) 0.010(6) 0.005(5)
Li7 0.049(8) 0.035(6) 0.040(7) -0.005(4) 0.000(5) -0.004(5)
Li8 0.050(12) 0.039(9) 0.045(8) -0.020(6) 0.010(8) -0.006(8)
Li9 0.052(8) 0.065(12) 0.037(7) -0.001(6) 0.012(6) -0.018(8)
Li10 0.049(7) 0.066(8) 0.045(7) -0.005(5) 0.009(5) -0.003(6)
Li11 0.045(9) 0.068(13) 0.022(7) -0.011(7) -0.005(6) 0.008(8)
Li12 0.054(10) 0.040(9) 0.056(15) 0.008(7) 0.016(9) 0.001(8)
Li13 0.036(14) 0.041(6) 0.048(8) 0.002(5) 0.004(7) 0.004(4)
Li14 0.044(9) 0.035(6) 0.044(13) -0.005(5) -0.001(6) -0.005(5)
Li15 0.05(3) 0.041(11) 0.046(13) -0.018(10) 0.009(12) -0.007(12)
Li16 0.013(15) 0.041(6) 0.047(8) 0.001(5) 0.011(6) 0.005(4)
I1 0.02668(13) 0.02445(14) 0.02775(13) 0.00148(8) -0.00273(9) 0.00205(9)
Cl1 0.02668(13) 0.02445(14) 0.02775(13) 0.00148(8) -0.00273(9) 0.00205(9)
S1 0.0262(4) 0.0216(4) 0.0236(4) 0.0030(3) -0.0031(3) 0.0021(3)
S2 0.0210(4) 0.0278(4) 0.0243(4) 0.0002(3) 0.0027(3) -0.0027(3)
S3 0.0314(4) 0.0137(4) 0.0289(4) -0.0008(3) 0.0030(3) 0.0005(3)
S4 0.0200(3) 0.0175(4) 0.0198(3) -0.0016(2) 0.0021(3) -0.0028(3)
S5 0.0214(4) 0.0190(4) 0.0231(4) 0.0007(3) -0.0017(3) 0.0028(3)
S6 0.0257(4) 0.0268(4) 0.0191(4) -0.0037(3) 0.0027(3) -0.0019(3)
S7 0.0287(4) 0.0125(4) 0.0276(4) 0.0028(3) 0.0030(3) 0.0008(3)

loop_
_atom_type_symbol
_atom_type_description
_atom_type_scat_dispersion_real
_atom_type_scat_dispersion_imag
_atom_type_scat_source
Cl Cl 0.1484 0.1585 'International Tables Vol C Tables 4.2.6.8 and 6.1.1.4'
I I -0.4742 1.8119 'International Tables Vol C Tables 4.2.6.8 and 6.1.1.4'
Li Li -0.0003 0.0001 'International Tables Vol C Tables 4.2.6.8 and 6.1.1.4'
S S 0.1246 0.1234 'International Tables Vol C Tables 4.2.6.8 and 6.1.1.4'
Si Si 0.0817 0.0704 'International Tables Vol C Tables 4.2.6.8 and 6.1.1.4'

loop_
_geom_angle_atom_site_label_1
_geom_angle_atom_site_label_2
_geom_angle_atom_site_label_3
_geom_angle
_geom_angle_site_symmetry_1
_geom_angle_site_symmetry_3
_geom_angle_publ_flag
S1 Si1 S2 113.59(4) . . ?
S1 Si1 S4 109.19(4) . . ?
S2 Si1 S4 102.26(4) . . ?
S3 Si1 S1 110.27(4) . . ?
S3 Si1 S2 110.60(4) . . ?
S3 Si1 S4 110.67(4) . . ?
S5 Si2 S4 108.23(4) . . ?
S6 Si2 S4 102.03(4) . . ?
S6 Si2 S5 112.15(4) . . ?
S7 Si2 S4 110.27(4) . . ?
S7 Si2 S5 113.62(4) . . ?
S7 Si2 S6 109.90(4) . . ?
Li2 Li1 Li3 153.5(3) . 1_565 ?
Li2 Li1 Li4 93.6(5) . 2_667 ?
Li2 Li1 Li10 101.2(3) . 2_766 ?
Li3 Li1 Li4 86.6(5) 1_565 2_667 ?
Li3 Li1 Li10 100.4(3) 1_565 2_766 ?
Li10 Li1 Li4 124.7(7) 2_766 2_667 ?
Li14 Li1 Li2 103.2(8) 2_667 . ?
Li14 Li1 Li3 84.6(8) 2_667 1_565 ?
Li14 Li1 Li4 17.8(9) 2_667 2_667 ?
Li14 Li1 Li10 107.6(10) 2_667 2_766 ?
I1 Li1 Li2 138.7(3) . . ?
I1 Li1 Li3 67.4(2) . 1_565 ?
I1 Li1 Li4 79.1(6) . 2_667 ?
I1 Li1 Li10 55.1(2) . 2_766 ?
I1 Li1 Li14 62.0(9) . 2_667 ?
I1 Li1 S4 163.3(2) . 1_565 ?
Cl1 Li1 Li2 138.7(3) . . ?
S1 Li1 Li2 113.4(2) 1_565 . ?
S3 Li1 Li2 52.13(16) . . ?
S3 Li1 S7 90.13(19) . . ?
S4 Li1 Li2 57.87(17) 1_565 . ?
S5 Li1 Li2 119.6(2) 1_565 . ?
S7 Li1 Li2 53.00(16) . . ?
Li1 Li2 Li5 91.5(6) . . ?
S3 Li2 Li1 55.64(16) . . ?
S3 Li2 Li5 48.3(5) . . ?
S3 Li2 S7 94.82(18) . . ?
S4 Li2 Li1 59.99(17) 1_565 . ?
S4 Li2 Li5 85.6(5) 1_565 . ?
S6 Li2 Li1 145.5(3) 2_666 . ?
S6 Li2 Li5 56.5(5) 2_666 . ?
S6 Li2 S7 158.8(3) 2_666 . ?
S7 Li2 Li1 55.71(16) . . ?
S7 Li2 Li5 142.6(6) . . ?
Li1 Li3 Li6 97.9(4) 1_545 2_667 ?
Li1 Li3 Li7 106.0(4) 1_545 2_667 ?
Li1 Li3 Li10 100.9(3) 1_545 2_766 ?
Li1 Li3 I1 53.15(16) 1_545 1_545 ?
Li7 Li3 Li6 38.0(5) 2_667 2_667 ?
Li7 Li3 Li10 91.7(4) 2_667 2_766 ?
Li7 Li3 I1 133.9(3) 2_667 1_545 ?
Li10 Li3 Li6 129.5(6) 2_766 2_667 ?
Li10 Li3 I1 129.5(3) 2_766 1_545 ?
I1 Li3 Li1 143.6(3) . 1_545 ?
I1 Li3 Li1 120.6(3) 2_767 1_545 ?
I1 Li3 Li6 99.0(5) 1_545 2_667 ?
I1 Li3 Li6 85.6(4) . 2_667 ?
I1 Li3 Li6 50.0(4) 2_767 2_667 ?
I1 Li3 Li7 78.4(3) 2_767 2_667 ?
I1 Li3 Li7 56.8(3) . 2_667 ?
I1 Li3 Li10 53.1(2) . 2_766 ?
I1 Li3 Li10 138.5(3) 2_767 2_766 ?
I1 Li3 I1 89.30(18) . 2_767 ?
I1 Li3 I1 162.2(3) . 1_545 ?
I1 Li3 I1 80.79(19) 2_767 1_545 ?
S1 Li3 S5 101.8(3) . . ?
Li4 Li4 Si1 87.8(14) 2_657 . ?
Li4 Li4 Li13 61.4(13) 2_657 2_667 ?
Li4 Li4 Li13 69.5(13) 2_657 1_545 ?
Li4 Li4 S1 57.2(12) 2_657 . ?
Li4 Li4 S1 69.3(12) 2_657 2_657 ?
Li4 Li4 S2 108.5(15) 2_657 . ?
Li7 Li4 Si1 86.3(10) . . ?
Li7 Li4 Li4 174(2) . 2_657 ?
Li7 Li4 Li13 117.7(14) . 2_667 ?
Li7 Li4 Li13 111.1(14) . 1_545 ?
Li7 Li4 S1 117.1(12) . . ?
Li7 Li4 S1 116.4(15) . 2_657 ?
Li7 Li4 S2 67.8(10) . . ?
Li7 Li4 S3 73.4(11) . 2_667 ?
Li12 Li4 Si1 85(6) . . ?
Li12 Li4 Si1 88.7(13) 2_657 . ?
Li12 Li4 Li4 3(5) . 2_657 ?
Li12 Li4 Li4 0.9(15) 2_657 2_657 ?
Li12 Li4 Li7 174.7(15) 2_657 . ?
Li12 Li4 Li7 171(6) . . ?
Li12 Li4 Li12 4(6) . 2_657 ?
Li12 Li4 Li13 61.0(16) 2_657 2_667 ?
Li12 Li4 Li13 68(6) . 1_545 ?
Li12 Li4 Li13 63(6) . 2_667 ?
Li12 Li4 Li13 70.0(16) 2_657 1_545 ?
Li12 Li4 Li14 160(8) . . ?
Li12 Li4 S1 68.7(13) 2_657 2_657 ?
Li12 Li4 S1 55(6) . . ?
Li12 Li4 S1 57.7(13) 2_657 . ?
Li12 Li4 S1 71(6) . 2_657 ?
Li12 Li4 S2 109.4(15) 2_657 . ?
Li12 Li4 S2 106(6) . . ?
Li12 Li4 S3 111(6) . 2_667 ?
Li12 Li4 S3 108.0(14) 2_657 2_667 ?
Li13 Li4 Si1 94.0(10) 2_667 . ?
Li13 Li4 Si1 83.8(9) 1_545 . ?
Li13 Li4 Li13 130.9(15) 1_545 2_667 ?
Li13 Li4 S1 99.2(11) 1_545 . ?
Li14 Li4 Si1 104(3) . . ?
Li14 Li4 Li4 159(4) . 2_657 ?
Li14 Li4 Li7 26(3) . . ?
Li14 Li4 Li12 159(3) . 2_657 ?
Li14 Li4 Li13 95(3) . 1_545 ?
Li14 Li4 Li13 133(3) . 2_667 ?
Li14 Li4 S1 142(3) . . ?
Li14 Li4 S1 91(3) . 2_657 ?
Li14 Li4 S2 71(3) . . ?
Li14 Li4 S3 80(3) . 2_667 ?
S1 Li4 Si1 141.1(11) 2_657 . ?
S1 Li4 Si1 43.0(4) . . ?
S1 Li4 S1 126.4(14) 2_657 . ?
S2 Li4 Si1 44.3(4) . . ?
S2 Li4 S1 85.7(7) . . ?
S3 Li4 Si1 121.3(10) 2_667 . ?
S3 Li4 S1 100.3(9) 2_667 . ?
S3 Li4 S2 138.9(15) 2_667 . ?
Li2 Li5 Li4 113.6(10) . 1_565 ?
Li2 Li5 Li11 67.2(7) . 2_676 ?
Li2 Li5 Li12 94.0(11) . 2_667 ?
Li6 Li5 Li2 114.7(16) . . ?
Li6 Li5 Li4 86.3(16) . 1_565 ?
Li6 Li5 Li11 174.4(19) . 2_676 ?
Li6 Li5 Li12 70.7(16) . 2_667 ?
Li6 Li5 Li12 81.9(17) . 1_565 ?
Li6 Li5 I1 73.0(13) . 1_455 ?
Li6 Li5 S2 132(2) . 1_565 ?
Li6 Li5 S3 75.7(14) . . ?
Li6 Li5 S6 123.8(18) . 2_666 ?
Li11 Li5 Li4 97.8(9) 2_676 1_565 ?
Li12 Li5 Li2 107.6(11) 1_565 . ?
Li12 Li5 Li4 32.2(14) 2_667 1_565 ?
Li12 Li5 Li4 9.6(8) 1_565 1_565 ?
Li12 Li5 Li11 114.7(11) 2_667 2_676 ?
Li12 Li5 Li11 102.8(12) 1_565 2_676 ?
Li12 Li5 Li12 22.6(18) 1_565 2_667 ?
Li13 Li5 Li2 130(4) . . ?
Li13 Li5 Li4 36(4) . 1_565 ?
Li13 Li5 Li6 51(4) . . ?
Li13 Li5 Li11 132(4) . 2_676 ?
Li13 Li5 Li12 35(4) . 1_565 ?
Li13 Li5 Li12 38(4) . 2_667 ?
Li13 Li5 Li16 60(4) . . ?
Li13 Li5 I1 83(4) . 1_455 ?
Li13 Li5 S2 81(4) . 1_565 ?
Li13 Li5 S3 83(4) . . ?
Li13 Li5 S6 175(4) . 2_666 ?
Li16 Li5 Li2 108(4) . . ?
Li16 Li5 Li4 94(5) . 1_565 ?
Li16 Li5 Li6 9(4) . . ?
Li16 Li5 Li11 168(5) . 2_676 ?
Li16 Li5 Li12 89(5) . 1_565 ?
Li16 Li5 Li12 76(4) . 2_667 ?
Li16 Li5 I1 74(3) . 1_455 ?
Li16 Li5 S2 141(5) . 1_565 ?
Li16 Li5 S3 74(3) . . ?
Li16 Li5 S6 115(5) . 2_666 ?
I1 Li5 Li2 144.1(11) 1_455 . ?
I1 Li5 Li4 101.7(10) 1_455 1_565 ?
I1 Li5 Li11 102.2(9) 1_455 2_676 ?
I1 Li5 Li12 108.3(13) 1_455 1_565 ?
I1 Li5 Li12 120.7(13) 1_455 2_667 ?
S2 Li5 Li2 97.7(9) 1_565 . ?
S3 Li5 Li2 49.2(5) . . ?
S6 Li5 Li2 48.0(5) 2_666 . ?
Si1 Li6 Li4 76.3(8) . 2_667 ?
Si1 Li6 Li12 86.2(11) . 2_667 ?
Si1 Li6 Li14 68.6(10) . . ?
Li5 Li6 Si1 101.9(15) . . ?
Li5 Li6 Li4 86.5(15) . 2_667 ?
Li5 Li6 Li7 178.4(18) . . ?
Li5 Li6 Li12 82.1(17) . 2_667 ?
Li5 Li6 Li14 168.6(19) . . ?
Li5 Li6 I1 76.4(14) . 1_455 ?
Li5 Li6 S1 110.7(16) . 2_667 ?
Li5 Li6 S2 120.3(18) . . ?
Li5 Li6 S3 69.2(14) . . ?
Li7 Li6 Si1 79.7(8) . . ?
Li7 Li6 Li4 93.6(10) . 2_667 ?
Li7 Li6 Li12 97.8(12) . 2_667 ?
Li7 Li6 Li14 12.8(9) . . ?
Li7 Li6 I1 102.5(9) . 1_455 ?
Li7 Li6 S1 68.1(9) . 2_667 ?
Li7 Li6 S2 61.0(7) . . ?
Li7 Li6 S3 112.0(10) . . ?
Li12 Li6 Li4 10.2(8) 2_667 2_667 ?
Li13 Li6 Si1 115(2) . . ?
Li13 Li6 Li4 69(2) . 2_667 ?
Li13 Li6 Li5 27.2(17) . . ?
Li13 Li6 Li7 152(3) . . ?
Li13 Li6 Li12 61(2) . 2_667 ?
Li13 Li6 Li14 162(3) . . ?
Li13 Li6 I1 80.0(17) . 1_455 ?
Li13 Li6 S1 84(2) . 2_667 ?
Li13 Li6 S2 146(3) . . ?
Li13 Li6 S3 72.7(18) . . ?
Li14 Li6 Li4 96.8(11) . 2_667 ?
Li14 Li6 Li12 102.8(13) . 2_667 ?
Li16 Li6 Si1 94(5) . . ?
Li16 Li6 Li4 92(5) . 2_667 ?
Li16 Li6 Li5 11(5) . . ?
Li16 Li6 Li7 171(6) . . ?
Li16 Li6 Li12 89(5) . 2_667 ?
Li16 Li6 Li13 38(5) . . ?
Li16 Li6 Li14 158(6) . . ?
Li16 Li6 I1 78(4) . 1_455 ?
Li16 Li6 S1 121(6) . 2_667 ?
Li16 Li6 S2 110(6) . . ?
Li16 Li6 S3 67(4) . . ?
I1 Li6 Si1 144.2(9) 1_455 . ?
I1 Li6 Li4 138.2(10) 1_455 2_667 ?
I1 Li6 Li12 128.0(12) 1_455 2_667 ?
I1 Li6 Li14 107.4(12) 1_455 . ?
S1 Li6 Si1 119.5(9) 2_667 . ?
S1 Li6 Li14 80.0(11) 2_667 . ?
S1 Li6 S2 128.2(12) 2_667 . ?
S1 Li6 S3 104.7(8) 2_667 . ?
S2 Li6 Si1 43.8(3) . . ?
S2 Li6 Li14 48.6(9) . . ?
S3 Li6 Si1 43.8(3) . . ?
S3 Li6 Li14 105.1(11) . . ?
S3 Li6 S2 86.5(6) . . ?
Si1 Li7 Li3 76.3(4) 2_667 2_667 ?
Si1 Li7 Li13 85.1(8) 2_667 . ?
Li3 Li7 Li13 72.9(7) 2_667 . ?
Li4 Li7 Si1 98.2(9) . 2_667 ?
Li4 Li7 Li3 159.3(10) . 2_667 ?
Li4 Li7 Li6 121.8(12) . . ?
Li4 Li7 Li12 2.0(15) . . ?
Li4 Li7 Li13 127.0(12) . . ?
Li4 Li7 Li16 120.4(13) . . ?
Li4 Li7 I1 111.2(11) . 2_667 ?
Li4 Li7 S1 136.3(11) . 2_667 ?
Li4 Li7 S2 68.4(8) . . ?
Li4 Li7 S3 62.9(8) . 2_667 ?
Li6 Li7 Si1 94.1(8) . 2_667 ?
Li6 Li7 Li3 78.7(7) . 2_667 ?
Li6 Li7 Li12 119.8(13) . . ?
Li6 Li7 Li13 9.8(9) . . ?
Li6 Li7 Li16 2.2(15) . . ?
Li6 Li7 I1 116.1(8) . 2_667 ?
Li6 Li7 S1 59.7(7) . 2_667 ?
Li6 Li7 S2 66.2(7) . . ?
Li6 Li7 S3 132.4(9) . 2_667 ?
Li12 Li7 Si1 98.5(12) . 2_667 ?
Li12 Li7 Li3 161.3(11) . 2_667 ?
Li12 Li7 Li13 125.0(12) . . ?
Li12 Li7 Li16 118.4(14) . . ?
Li12 Li7 I1 112.9(12) . 2_667 ?
Li12 Li7 S1 135.8(13) . 2_667 ?
Li12 Li7 S2 66.9(11) . . ?
Li12 Li7 S3 64.0(11) . 2_667 ?
Li14 Li7 Si1 113(2) . 2_667 ?
Li14 Li7 Li3 138(3) . 2_667 ?
Li14 Li7 Li4 27(3) . . ?
Li14 Li7 Li6 137(3) . . ?
Li14 Li7 Li12 28(3) . . ?
Li14 Li7 Li13 146(3) . . ?
Li14 Li7 Li16 135(3) . . ?
Li14 Li7 I1 85(3) . 2_667 ?
Li14 Li7 S1 156(3) . 2_667 ?
Li14 Li7 S2 72(2) . . ?
Li14 Li7 S3 71(2) . 2_667 ?
Li16 Li7 Si1 96.1(12) . 2_667 ?
Li16 Li7 Li3 80.2(10) . 2_667 ?
Li16 Li7 Li13 11.9(11) . . ?
Li16 Li7 I1 116.1(9) . 2_667 ?
I1 Li7 Si1 111.7(4) 2_667 2_667 ?
I1 Li7 Li3 54.9(3) 2_667 2_667 ?
I1 Li7 Li13 116.3(7) 2_667 . ?
S1 Li7 Li13 50.0(7) 2_667 . ?
S1 Li7 Li16 61.9(12) 2_667 . ?
S2 Li7 Li13 75.7(8) . . ?
S2 Li7 Li16 64.1(12) . . ?
S3 Li7 Li13 125.1(8) 2_667 . ?
S3 Li7 Li16 133.8(11) 2_667 . ?
Si2 Li8 Li1 143.5(9) 2_756 1_545 ?
Si2 Li8 Li9 79.4(5) 2_756 1_545 ?
Li8 Li8 Si2 94.7(15) 2_756 2_756 ?
Li8 Li8 Li1 121.9(16) 2_756 1_545 ?
Li8 Li8 Li9 87.8(16) 2_756 1_545 ?
Li8 Li8 Li10 174(2) 2_756 2_756 ?
Li8 Li8 Li11 77.4(16) 2_756 1_545 ?
Li8 Li8 Li11 77.1(16) 2_756 2_766 ?
Li8 Li8 S5 67.2(13) 2_756 2_756 ?
Li8 Li8 S5 83.2(14) 2_756 . ?
Li8 Li8 S6 114.2(19) 2_756 2_756 ?
Li8 Li8 S7 123(2) 2_756 1_545 ?
Li9 Li8 Li1 99.9(6) 1_545 1_545 ?
Li10 Li8 Si2 81.0(7) 2_756 2_756 ?
Li10 Li8 Li1 62.7(6) 2_756 1_545 ?
Li10 Li8 Li9 95.7(8) 2_756 1_545 ?
Li10 Li8 Li11 98.1(8) 2_756 2_766 ?
Li10 Li8 Li11 107.3(9) 2_756 1_545 ?
Li10 Li8 S5 97.9(8) 2_756 . ?
Li10 Li8 S5 111.5(8) 2_756 2_756 ?
Li10 Li8 S6 59.5(6) 2_756 2_756 ?
Li10 Li8 S7 63.0(7) 2_756 1_545 ?
Li11 Li8 Si2 87.7(6) 2_766 2_756 ?
Li11 Li8 Si2 94.3(6) 1_545 2_756 ?
Li11 Li8 Li1 100.1(5) 2_766 1_545 ?
Li11 Li8 Li1 93.3(6) 1_545 1_545 ?
Li11 Li8 Li9 17.5(3) 1_545 1_545 ?
Li11 Li8 Li9 159.3(9) 2_766 1_545 ?
Li11 Li8 Li11 154.5(10) 1_545 2_766 ?
Li15 Li8 Si2 94.7(15) . 2_756 ?
Li15 Li8 Li1 121.9(16) . 1_545 ?
Li15 Li8 Li8 0.002(6) . 2_756 ?
Li15 Li8 Li9 87.8(16) . 1_545 ?
Li15 Li8 Li10 174(2) . 2_756 ?
Li15 Li8 Li11 77.4(16) . 1_545 ?
Li15 Li8 Li11 77.1(16) . 2_766 ?
Li15 Li8 S5 67.2(13) . 2_756 ?
Li15 Li8 S5 83.2(14) . . ?
Li15 Li8 S6 114.2(19) . 2_756 ?
Li15 Li8 S7 123(2) . 1_545 ?
S6 Li8 S5 107.2(7) 2_756 . ?
S7 Li8 S5 96.9(6) 1_545 . ?
Si2 Li9 Li8 77.8(5) . 1_565 ?
Si2 Li9 Li8 100.5(5) . 2_766 ?
Si2 Li9 Li15 89.5(3) . 1_565 ?
Si2 Li9 Li16 103.2(13) . 2_666 ?
Li8 Li9 Li8 23.0(9) 1_565 2_766 ?
Li8 Li9 Li15 11.9(5) 1_565 1_565 ?
Li8 Li9 Li16 159.0(10) 1_565 2_666 ?
Li8 Li9 Li16 150.4(11) 2_766 2_666 ?
Li10 Li9 Si2 77.0(6) . . ?
Li10 Li9 Li8 93.1(6) . 1_565 ?
Li10 Li9 Li8 101.7(6) . 2_766 ?
Li10 Li9 Li15 97.7(5) . 1_565 ?
Li10 Li9 Li16 67.2(9) . 2_666 ?
Li10 Li9 S2 107.5(6) . 2_666 ?
Li10 Li9 S6 55.7(5) . . ?
Li10 Li9 S7 107.4(7) . . ?
Li11 Li9 Si2 111.3(13) . . ?
Li11 Li9 Li8 70.8(12) . 1_565 ?
Li11 Li9 Li8 58.3(12) . 2_766 ?
Li11 Li9 Li10 158.9(15) . . ?
Li11 Li9 Li15 63.9(12) . 1_565 ?
Li11 Li9 Li16 126.2(16) . 2_666 ?
Li11 Li9 S2 76.4(12) . 2_666 ?
Li11 Li9 S5 97.1(14) . 2_766 ?
Li11 Li9 S6 142.9(15) . . ?
Li11 Li9 S7 72.6(12) . . ?
Li15 Li9 Li8 11.1(4) 1_565 2_766 ?
Li15 Li9 Li16 156.8(9) 1_565 2_666 ?
S2 Li9 Si2 147.4(5) 2_666 . ?
S2 Li9 S6 113.2(6) 2_666 . ?
S5 Li9 Si2 111.7(5) 2_766 . ?
S5 Li9 Li10 61.9(5) 2_766 . ?
S5 Li9 S6 115.7(8) 2_766 . ?
S5 Li9 S7 101.8(4) 2_766 . ?
S6 Li9 Si2 42.0(2) . . ?
S7 Li9 Si2 41.91(19) . . ?
S7 Li9 S6 83.6(4) . . ?
Si2 Li10 Li1 85.2(3) 2_766 2_766 ?
Si2 Li10 Li3 78.2(3) 2_766 2_766 ?
Si2 Li10 Li5 164.9(7) 2_766 2_666 ?
Si2 Li10 Li11 88.7(4) 2_766 . ?
Si2 Li10 Li15 98.1(3) 2_766 . ?
Li1 Li10 Li3 88.7(3) 2_766 2_766 ?
Li1 Li10 Li5 99.5(6) 2_766 2_666 ?
Li1 Li10 Li11 163.3(5) 2_766 . ?
Li3 Li10 Li11 74.8(4) 2_766 . ?
Li5 Li10 Li3 87.5(6) 2_666 2_766 ?
Li5 Li10 Li11 82.8(6) 2_666 . ?
Li8 Li10 Si2 97.1(6) 2_756 2_766 ?
Li8 Li10 Li1 75.5(6) 2_756 2_766 ?
Li8 Li10 Li3 163.9(7) 2_756 2_766 ?
Li8 Li10 Li5 98.1(8) 2_756 2_666 ?
Li8 Li10 Li9 117.9(7) 2_756 . ?
Li8 Li10 Li11 120.7(6) 2_756 . ?
Li8 Li10 Li15 1.4(5) 2_756 . ?
Li8 Li10 I1 116.4(6) 2_756 2_766 ?
Li8 Li10 S5 135.7(7) 2_756 2_766 ?
Li8 Li10 S6 62.7(6) 2_756 . ?
Li8 Li10 S7 60.7(6) 2_756 2_766 ?
Li9 Li10 Si2 94.2(5) . 2_766 ?
Li9 Li10 Li1 166.6(6) . 2_766 ?
Li9 Li10 Li3 78.0(5) . 2_766 ?
Li9 Li10 Li5 77.9(6) . 2_666 ?
Li9 Li10 Li11 5.9(4) . . ?
Li9 Li10 Li15 116.8(5) . . ?
Li9 Li10 I1 111.2(5) . 2_766 ?
Li9 Li10 S5 58.9(4) . 2_766 ?
Li9 Li10 S7 132.4(6) . 2_766 ?
Li15 Li10 Li1 76.5(3) . 2_766 ?
Li15 Li10 Li3 165.1(5) . 2_766 ?
Li15 Li10 Li5 97.0(6) . 2_666 ?
Li15 Li10 Li11 119.8(4) . . ?
I1 Li10 Si2 117.5(4) 2_766 2_766 ?
I1 Li10 Li1 58.0(2) 2_766 2_766 ?
I1 Li10 Li3 55.0(2) 2_766 2_766 ?
I1 Li10 Li5 55.5(6) 2_766 2_666 ?
I1 Li10 Li11 112.2(4) 2_766 . ?
I1 Li10 Li15 116.5(4) 2_766 . ?
S5 Li10 Li11 53.0(4) 2_766 . ?
S5 Li10 Li15 136.2(4) 2_766 . ?
S6 Li10 Li9 64.9(4) . . ?
S6 Li10 Li11 70.2(4) . . ?
S6 Li10 Li15 61.3(3) . . ?
S6 Li10 S7 120.6(5) . 2_766 ?
S7 Li10 Li11 128.2(5) 2_766 . ?
S7 Li10 Li15 62.1(3) 2_766 . ?
Li5 Li11 Li10 121.5(7) 2_676 . ?
Li8 Li11 Li5 86.3(9) 2_766 2_676 ?
Li8 Li11 Li5 111.7(9) 1_565 2_676 ?
Li8 Li11 Li8 25.5(10) 1_565 2_766 ?
Li8 Li11 Li10 91.6(6) 2_766 . ?
Li8 Li11 Li10 80.3(6) 1_565 . ?
Li9 Li11 Li5 126.2(13) . 2_676 ?
Li9 Li11 Li8 106.0(14) . 2_766 ?
Li9 Li11 Li8 91.7(13) . 1_565 ?
Li9 Li11 Li10 15.2(11) . . ?
Li9 Li11 Li15 99.0(13) . 1_565 ?
Li9 Li11 S2 82.1(12) . 2_666 ?
Li9 Li11 S4 110.2(15) . 2_666 ?
Li9 Li11 S5 62.6(12) . 2_766 ?
Li9 Li11 S6 155.3(15) . 1_565 ?
Li9 Li11 S7 85.4(13) . . ?
Li15 Li11 Li5 99.0(8) 1_565 2_676 ?
Li15 Li11 Li8 12.7(5) 1_565 2_766 ?
Li15 Li11 Li8 12.8(5) 1_565 1_565 ?
Li15 Li11 Li10 85.9(5) 1_565 . ?
S2 Li11 Li10 85.9(6) 2_666 . ?
S4 Li11 Li10 125.4(7) 2_666 . ?
S5 Li11 Li10 47.5(4) 2_766 . ?
S6 Li11 Li10 140.1(6) 1_565 . ?
S7 Li11 Li10 86.5(6) . . ?
Li4 Li12 Li4 176(6) . 2_657 ?
Li4 Li12 Li7 7(5) . . ?
Li4 Li12 Li7 177(2) 2_657 . ?
Li4 Li12 Li12 174(9) . 2_657 ?
Li4 Li12 Li13 100(7) . 1_545 ?
Li4 Li12 Li13 71.4(16) 2_657 2_667 ?
Li4 Li12 Li13 107(7) . 2_667 ?
Li4 Li12 Li13 81.5(17) 2_657 1_545 ?
Li4 Li12 Li14 7.7(11) 2_657 2_657 ?
Li4 Li12 Li14 13(5) . . ?
Li4 Li12 Li14 172(7) . 2_657 ?
Li4 Li12 S1 68.4(14) 2_657 . ?
Li4 Li12 S1 81.7(15) 2_657 2_657 ?
Li4 Li12 S1 96(6) . 2_657 ?
Li4 Li12 S1 114(7) . . ?
Li4 Li12 S2 63(5) . . ?
Li4 Li12 S2 121.1(19) 2_657 . ?
Li4 Li12 S3 119.4(19) 2_657 2_667 ?
Li4 Li12 S3 57(6) . 2_667 ?
Li7 Li12 Li13 107.2(19) . 2_667 ?
Li7 Li12 Li13 99.9(19) . 1_545 ?
Li7 Li12 Li14 169(2) . 2_657 ?
Li7 Li12 S1 108.2(17) . . ?
Li7 Li12 S2 57.8(11) . . ?
Li7 Li12 S3 60.9(12) . 2_667 ?
Li12 Li12 Li4 2(3) 2_657 2_657 ?
Li12 Li12 Li7 177(5) 2_657 . ?
Li12 Li12 Li13 82(4) 2_657 1_545 ?
Li12 Li12 Li13 71(4) 2_657 2_667 ?
Li12 Li12 Li14 165(6) 2_657 . ?
Li12 Li12 Li14 8(3) 2_657 2_657 ?
Li12 Li12 S1 81(4) 2_657 2_657 ?
Li12 Li12 S1 69(4) 2_657 . ?
Li12 Li12 S2 123(4) 2_657 . ?
Li12 Li12 S3 118(5) 2_657 2_667 ?
Li13 Li12 Li13 153(2) 1_545 2_667 ?
Li13 Li12 Li14 66.1(16) 2_667 2_657 ?
Li13 Li12 Li14 87.0(17) 1_545 2_657 ?
Li13 Li12 S2 58.1(12) 1_545 . ?
Li13 Li12 S3 147(2) 1_545 2_667 ?
Li14 Li12 Li4 166(3) . 2_657 ?
Li14 Li12 Li7 17.5(18) . . ?
Li14 Li12 Li13 117(3) . 2_667 ?
Li14 Li12 Li13 89(3) . 1_545 ?
Li14 Li12 Li14 173(3) . 2_657 ?
Li14 Li12 S1 85(2) . 2_657 ?
Li14 Li12 S1 125(3) . . ?
Li14 Li12 S2 61(2) . . ?
Li14 Li12 S3 65(2) . 2_667 ?
S1 Li12 Li7 101.7(18) 2_657 . ?
S1 Li12 S1 150(2) 2_657 . ?
S1 Li12 S2 109.8(18) 2_657 . ?
S1 Li12 S2 87.3(12) . . ?
S3 Li12 S2 117.5(19) 2_667 . ?
Li4 Li13 Li4 49.1(15) 1_565 2_667 ?
Li4 Li13 Li14 20.1(10) 1_565 1_565 ?
Li4 Li13 Li14 68.7(15) 2_667 1_565 ?
Li4 Li13 I1 116.5(14) 1_565 1_455 ?
Li5 Li13 Li4 128(4) . 2_667 ?
Li5 Li13 Li4 135(4) . 1_565 ?
Li5 Li13 Li6 102(5) . . ?
Li5 Li13 Li12 133(4) . 2_667 ?
Li5 Li13 Li12 137(4) . 1_565 ?
Li5 Li13 Li14 131(4) . 1_565 ?
Li5 Li13 Li16 69(6) . . ?
Li5 Li13 I1 83(4) . 1_455 ?
Li5 Li13 S1 169(4) . 2_667 ?
Li5 Li13 S2 83(4) . 1_565 ?
Li5 Li13 S3 81(4) . . ?
Li6 Li13 Li4 89(2) . 2_667 ?
Li6 Li13 Li4 121(3) . 1_565 ?
Li6 Li13 Li12 96(2) . 2_667 ?
Li6 Li13 Li12 115(3) . 1_565 ?
Li6 Li13 Li14 126(3) . 1_565 ?
Li6 Li13 I1 75.8(17) . 1_455 ?
Li6 Li13 S1 69(2) . 2_667 ?
Li6 Li13 S2 174(3) . 1_565 ?
Li6 Li13 S3 79.7(18) . . ?
Li12 Li13 Li4 38.6(17) 2_667 1_565 ?
Li12 Li13 Li4 37.6(17) 1_565 2_667 ?
Li12 Li13 Li4 10.5(9) 2_667 2_667 ?
Li12 Li13 Li4 11.5(10) 1_565 1_565 ?
Li12 Li13 Li12 27(2) 1_565 2_667 ?
Li12 Li13 Li14 31.5(14) 1_565 1_565 ?
Li12 Li13 Li14 58.3(16) 2_667 1_565 ?
Li12 Li13 I1 126.2(17) 1_565 1_455 ?
Li12 Li13 I1 143.7(17) 2_667 1_455 ?
Li16 Li13 Li4 152(6) . 1_565 ?
Li16 Li13 Li4 107(5) . 2_667 ?
Li16 Li13 Li6 33(5) . . ?
Li16 Li13 Li12 117(5) . 2_667 ?
Li16 Li13 Li12 142(6) . 1_565 ?
Li16 Li13 Li14 158(6) . 1_565 ?
Li16 Li13 I1 75(4) . 1_455 ?
Li16 Li13 S1 102(6) . 2_667 ?
Li16 Li13 S2 152(6) . 1_565 ?
Li16 Li13 S3 73(4) . . ?
I1 Li13 Li4 148.4(15) 1_455 2_667 ?
I1 Li13 Li14 97.5(13) 1_455 1_565 ?
Li1 Li14 Li4 97.0(13) 2_667 2_657 ?
Li1 Li14 Li6 135.9(17) 2_667 . ?
Li1 Li14 Li13 109.1(15) 2_667 1_545 ?
Li1 Li14 I1 58.1(8) 2_667 2_667 ?
Li4 Li14 Li1 103(3) . 2_667 ?
Li4 Li14 Li4 14(3) . 2_657 ?
Li4 Li14 Li6 111(3) . . ?
Li4 Li14 Li12 13(2) . 2_657 ?
Li4 Li14 Li12 7(3) . . ?
Li4 Li14 Li13 65(3) . 1_545 ?
Li4 Li14 I1 155(4) . 2_667 ?
Li4 Li14 S1 66(3) . 2_657 ?
Li4 Li14 S2 84(3) . . ?
Li4 Li14 S3 75(3) . 2_667 ?
Li6 Li14 Li4 122.2(14) . 2_657 ?
Li7 Li14 Li1 106(3) . 2_667 ?
Li7 Li14 Li4 127(5) . . ?
Li7 Li14 Li4 142(3) . 2_657 ?
Li7 Li14 Li6 29.8(19) . . ?
Li7 Li14 Li12 134(4) . . ?
Li7 Li14 Li12 141(3) . 2_657 ?
Li7 Li14 Li13 137(3) . 1_545 ?
Li7 Li14 I1 76(3) . 2_667 ?
Li7 Li14 S1 163(3) . 2_657 ?
Li7 Li14 S2 84(3) . . ?
Li7 Li14 S3 86(3) . 2_667 ?
Li12 Li14 Li1 96.9(16) 2_657 2_667 ?
Li12 Li14 Li1 101(2) . 2_667 ?
Li12 Li14 Li4 7.6(17) . 2_657 ?
Li12 Li14 Li4 1.2(12) 2_657 2_657 ?
Li12 Li14 Li6 116(2) . . ?
Li12 Li14 Li6 121.8(17) 2_657 . ?
Li12 Li14 Li12 7(3) . 2_657 ?
Li12 Li14 Li13 55.7(14) 2_657 1_545 ?
Li12 Li14 Li13 59(2) . 1_545 ?
Li12 Li14 I1 150(3) . 2_667 ?
Li12 Li14 I1 143.0(18) 2_657 2_667 ?
Li12 Li14 S1 60(2) . 2_657 ?
Li12 Li14 S2 83(2) . . ?
Li12 Li14 S3 79(2) . 2_667 ?
Li13 Li14 Li4 54.5(11) 1_545 2_657 ?
Li13 Li14 Li6 110.0(14) 1_545 . ?
I1 Li14 Li4 142.1(15) 2_667 2_657 ?
I1 Li14 Li6 93.1(14) 2_667 . ?
I1 Li14 Li13 103.7(13) 2_667 1_545 ?
S1 Li14 Li6 163.4(16) 2_657 . ?
S2 Li14 Li6 55.0(10) . . ?
S3 Li14 Li6 106.0(15) 2_667 . ?
Li8 Li15 Li8 179.997(11) . 2_756 ?
Li8 Li15 Li10 175.1(17) 2_756 2_756 ?
Li8 Li15 Li10 4.9(17) . 2_756 ?
Li8 Li15 Li10 4.9(17) 2_756 . ?
Li8 Li15 Li10 175.1(17) . . ?
Li8 Li15 Li11 90.1(16) 2_756 1_545 ?
Li8 Li15 Li11 89.9(16) . 1_545 ?
Li8 Li15 Li11 89.9(16) 2_756 2_766 ?
Li8 Li15 Li11 90.1(16) . 2_766 ?
Li8 Li15 S5 98.6(13) . 2_756 ?
Li8 Li15 S5 81.4(13) . . ?
Li8 Li15 S5 81.4(13) 2_756 2_756 ?
Li8 Li15 S5 98.6(13) 2_756 . ?
Li8 Li15 S6 126.8(16) . . ?
Li8 Li15 S6 53.2(16) . 2_756 ?
Li8 Li15 S6 53.2(16) 2_756 . ?
Li8 Li15 S6 126.8(16) 2_756 2_756 ?
Li8 Li15 S7 134.3(17) . 2_766 ?
Li8 Li15 S7 134.3(17) 2_756 1_545 ?
Li8 Li15 S7 45.7(17) 2_756 2_766 ?
Li8 Li15 S7 45.7(17) . 1_545 ?
Li10 Li15 Li10 180.0 2_756 . ?
Li11 Li15 Li10 86.5(4) 1_545 . ?
Li11 Li15 Li10 93.5(4) 2_766 . ?
Li11 Li15 Li10 86.5(4) 2_766 2_756 ?
Li11 Li15 Li10 93.5(4) 1_545 2_756 ?
Li11 Li15 Li11 180.0 2_766 1_545 ?
S5 Li15 Li10 82.4(2) 2_756 . ?
S5 Li15 Li10 97.6(2) . . ?
S5 Li15 S5 180.0 2_756 . ?
S5 Li15 S6 82.73(2) . . ?
S5 Li15 S6 97.27(2) 2_756 . ?
S5 Li15 S7 86.74(2) 2_756 2_766 ?
S5 Li15 S7 93.26(2) . 2_766 ?
S6 Li15 Li10 131.7(2) 2_756 . ?
S6 Li15 Li10 48.3(2) . . ?
S6 Li15 S7 96.96(2) . 2_766 ?
S6 Li15 S7 83.04(2) 2_756 2_766 ?
S7 Li15 Li10 129.6(2) 1_545 . ?
S7 Li15 Li10 50.4(2) 2_766 . ?
Si1 Li16 Li4 73.2(11) . 2_667 ?
Si1 Li16 Li12 83.0(13) . 2_667 ?
Si1 Li16 Li12 105.5(15) . 1_565 ?
Li5 Li16 Si1 120(4) . . ?
Li5 Li16 Li4 94(4) . 2_667 ?
Li5 Li16 Li7 168(5) . . ?
Li5 Li16 Li12 89(4) . 2_667 ?
Li5 Li16 Li12 76(4) . 1_565 ?
Li5 Li16 I1 89(3) . 1_455 ?
Li5 Li16 S1 114(5) . 2_667 ?
Li5 Li16 S2 142(5) . . ?
Li5 Li16 S3 86(3) . . ?
Li6 Li16 Si1 73(5) . . ?
Li6 Li16 Li4 76(5) . 2_667 ?
Li6 Li16 Li5 161(10) . . ?
Li6 Li16 Li7 7(5) . . ?
Li6 Li16 Li12 79(5) . 2_667 ?
Li6 Li16 Li12 87(6) . 1_565 ?
Li6 Li16 Li13 110(9) . . ?
Li6 Li16 I1 88(4) . 1_455 ?
Li6 Li16 S1 47(5) . 2_667 ?
Li6 Li16 S2 57(6) . . ?
Li6 Li16 S3 98(4) . . ?
Li7 Li16 Si1 68.6(14) . . ?
Li7 Li16 Li4 80.3(15) . 2_667 ?
Li7 Li16 Li12 83.7(17) . 2_667 ?
Li7 Li16 Li12 94.0(18) . 1_565 ?
Li12 Li16 Li4 9.8(8) 2_667 2_667 ?
Li12 Li16 Li4 32.4(15) 1_565 2_667 ?
Li12 Li16 Li12 22.6(18) 2_667 1_565 ?
Li13 Li16 Si1 129(4) . . ?
Li13 Li16 Li4 60(4) . 2_667 ?
Li13 Li16 Li5 51(5) . . ?
Li13 Li16 Li7 117(6) . . ?
Li13 Li16 Li12 29(4) . 1_565 ?
Li13 Li16 Li12 50(4) . 2_667 ?
Li13 Li16 I1 90(4) . 1_455 ?
Li13 Li16 S1 63(5) . 2_667 ?
Li13 Li16 S2 163(6) . . ?
Li13 Li16 S3 89(4) . . ?
I1 Li16 Si1 140(2) 1_455 . ?
I1 Li16 Li4 136(2) 1_455 2_667 ?
I1 Li16 Li7 88.5(17) 1_455 . ?
I1 Li16 Li12 128(2) 1_455 2_667 ?
I1 Li16 Li12 108.2(18) 1_455 1_565 ?
I1 Li16 S1 86.2(13) 1_455 2_667 ?
S1 Li16 Si1 103.7(18) 2_667 . ?
S1 Li16 Li7 54.1(12) 2_667 . ?
S1 Li16 S2 104(2) 2_667 . ?
S2 Li16 Si1 41.0(8) . . ?
S2 Li16 Li7 50.2(13) . . ?
S3 Li16 Si1 42.4(8) . . ?
S3 Li16 Li7 96.9(19) . . ?
S3 Li16 S2 83.4(16) . . ?
Li1 I1 Li3 137.1(2) . 2_767 ?
Li1 I1 Li3 59.50(18) . 1_565 ?
Li1 I1 Li7 70.7(3) . 2_667 ?
Li1 I1 Li14 59.9(8) . 2_667 ?
Li3 I1 Li1 103.4(2) . . ?
Li3 I1 Li3 99.21(19) 2_767 1_565 ?
Li3 I1 Li3 162.2(3) . 1_565 ?
Li3 I1 Li3 90.70(18) . 2_767 ?
Li3 I1 Li5 105.9(6) . 1_655 ?
Li3 I1 Li7 68.3(3) . 2_667 ?
Li3 I1 Li13 108.0(7) . 1_655 ?
Li3 I1 Li14 87.2(9) . 2_667 ?
Li5 I1 Li1 116.9(6) 1_655 . ?
Li5 I1 Li3 87.6(6) 1_655 1_565 ?
Li5 I1 Li3 96.9(7) 1_655 2_767 ?
Li5 I1 Li7 171.9(6) 1_655 2_667 ?
Li5 I1 Li14 166.8(10) 1_655 2_667 ?
Li6 I1 Li1 145.5(6) 1_655 . ?
Li6 I1 Li3 85.1(5) 1_655 . ?
Li6 I1 Li3 111.6(5) 1_655 1_565 ?
Li6 I1 Li3 74.9(6) 1_655 2_767 ?
Li6 I1 Li5 30.6(7) 1_655 1_655 ?
Li6 I1 Li7 141.3(7) 1_655 2_667 ?
Li6 I1 Li13 24.2(9) 1_655 1_655 ?
Li6 I1 Li14 154.6(10) 1_655 2_667 ?
Li7 I1 Li3 77.8(3) 2_667 2_767 ?
Li7 I1 Li3 99.3(3) 2_667 1_565 ?
Li7 I1 Li14 19.4(8) 2_667 2_667 ?
Li10 I1 Li1 66.9(3) 2_766 . ?
Li10 I1 Li3 102.7(3) 2_766 1_565 ?
Li10 I1 Li3 71.9(3) 2_766 . ?
Li10 I1 Li3 154.6(3) 2_766 2_767 ?
Li10 I1 Li5 71.4(7) 2_766 1_655 ?
Li10 I1 Li6 85.0(6) 2_766 1_655 ?
Li10 I1 Li7 110.9(4) 2_766 2_667 ?
Li10 I1 Li13 84.9(8) 2_766 1_655 ?
Li10 I1 Li14 115.4(8) 2_766 2_667 ?
Li13 I1 Li1 128.1(7) 1_655 . ?
Li13 I1 Li3 83.0(8) 1_655 2_767 ?
Li13 I1 Li3 88.0(7) 1_655 1_565 ?
Li13 I1 Li5 14.0(6) 1_655 1_655 ?
Li13 I1 Li7 160.3(8) 1_655 2_667 ?
Li13 I1 Li14 158.2(11) 1_655 2_667 ?
Li14 I1 Li3 79.9(9) 2_667 1_565 ?
Li14 I1 Li3 81.0(8) 2_667 2_767 ?
Li16 I1 Li1 131.9(14) 1_655 . ?
Li16 I1 Li3 86.6(13) 1_655 2_767 ?
Li16 I1 Li3 102.5(15) 1_655 1_565 ?
Li16 I1 Li3 92.8(14) 1_655 . ?
Li16 I1 Li5 17.0(14) 1_655 1_655 ?
Li16 I1 Li6 14.0(11) 1_655 1_655 ?
Li16 I1 Li7 154.9(15) 1_655 2_667 ?
Li16 I1 Li10 76.2(12) 1_655 2_766 ?
Li16 I1 Li13 15.6(11) 1_655 1_655 ?
Li16 I1 Li14 167.6(15) 1_655 2_667 ?
Li1 Cl1 Li3 137.1(2) . 2_767 ?
Li1 Cl1 Li7 70.7(3) . 2_667 ?
Li1 Cl1 Li14 59.9(8) . 2_667 ?
Li3 Cl1 Li1 103.4(2) . . ?
Li3 Cl1 Li3 90.70(18) . 2_767 ?
Li3 Cl1 Li5 105.9(6) . 1_655 ?
Li3 Cl1 Li7 68.3(3) . 2_667 ?
Li3 Cl1 Li13 108.0(7) . 1_655 ?
Li3 Cl1 Li14 87.2(9) . 2_667 ?
Li5 Cl1 Li1 116.9(6) 1_655 . ?
Li5 Cl1 Li3 96.9(7) 1_655 2_767 ?
Li5 Cl1 Li7 171.9(6) 1_655 2_667 ?
Li5 Cl1 Li14 166.8(10) 1_655 2_667 ?
Li6 Cl1 Li1 145.5(6) 1_655 . ?
Li6 Cl1 Li3 74.9(6) 1_655 2_767 ?
Li6 Cl1 Li3 85.1(5) 1_655 . ?
Li6 Cl1 Li5 30.6(7) 1_655 1_655 ?
Li6 Cl1 Li7 141.3(7) 1_655 2_667 ?
Li6 Cl1 Li13 24.2(9) 1_655 1_655 ?
Li6 Cl1 Li14 154.6(10) 1_655 2_667 ?
Li7 Cl1 Li3 77.8(3) 2_667 2_767 ?
Li7 Cl1 Li14 19.4(8) 2_667 2_667 ?
Li10 Cl1 Li1 66.9(3) 2_766 . ?
Li10 Cl1 Li3 71.9(3) 2_766 . ?
Li10 Cl1 Li3 154.6(3) 2_766 2_767 ?
Li10 Cl1 Li5 71.4(7) 2_766 1_655 ?
Li10 Cl1 Li6 85.0(6) 2_766 1_655 ?
Li10 Cl1 Li7 110.9(4) 2_766 2_667 ?
Li10 Cl1 Li13 84.9(8) 2_766 1_655 ?
Li10 Cl1 Li14 115.4(8) 2_766 2_667 ?
Li13 Cl1 Li1 128.1(7) 1_655 . ?
Li13 Cl1 Li3 83.0(8) 1_655 2_767 ?
Li13 Cl1 Li5 14.0(6) 1_655 1_655 ?
Li13 Cl1 Li7 160.3(8) 1_655 2_667 ?
Li13 Cl1 Li14 158.2(11) 1_655 2_667 ?
Li14 Cl1 Li3 81.0(8) 2_667 2_767 ?
Li16 Cl1 Li1 131.9(14) 1_655 . ?
Li16 Cl1 Li3 92.8(14) 1_655 . ?
Li16 Cl1 Li3 86.6(13) 1_655 2_767 ?
Li16 Cl1 Li5 17.0(14) 1_655 1_655 ?
Li16 Cl1 Li6 14.0(11) 1_655 1_655 ?
Li16 Cl1 Li7 154.9(15) 1_655 2_667 ?
Li16 Cl1 Li10 76.2(12) 1_655 2_766 ?
Li16 Cl1 Li13 15.6(11) 1_655 1_655 ?
Li16 Cl1 Li14 167.6(15) 1_655 2_667 ?
Si1 S1 Li1 89.13(14) . 1_545 ?
Si1 S1 Li3 115.65(19) . . ?
Si1 S1 Li4 74.9(5) . . ?
Si1 S1 Li4 109.4(7) . 2_657 ?
Si1 S1 Li6 119.6(6) . 2_667 ?
Si1 S1 Li7 80.8(3) . 2_667 ?
Si1 S1 Li12 81.3(10) . . ?
Si1 S1 Li12 101.8(12) . 2_657 ?
Si1 S1 Li13 134.3(7) . 2_667 ?
Si1 S1 Li14 124.2(9) . 2_657 ?
Si1 S1 Li16 127.1(10) . 2_667 ?
Li1 S1 Li4 118.1(6) 1_545 . ?
Li1 S1 Li16 142.7(12) 1_545 2_667 ?
Li3 S1 Li1 72.2(2) . 1_545 ?
Li3 S1 Li4 166.4(5) . . ?
Li3 S1 Li7 78.5(4) . 2_667 ?
Li3 S1 Li13 100.1(7) . 2_667 ?
Li3 S1 Li14 102.6(10) . 2_657 ?
Li3 S1 Li16 95.5(8) . 2_667 ?
Li4 S1 Li1 78.8(7) 2_657 1_545 ?
Li4 S1 Li3 125.0(9) 2_657 . ?
Li4 S1 Li4 53.6(14) 2_657 . ?
Li4 S1 Li7 140.0(7) 2_657 2_667 ?
Li4 S1 Li12 42.9(18) 2_657 . ?
Li4 S1 Li13 65.8(9) 2_657 2_667 ?
Li4 S1 Li14 22.7(10) 2_657 2_657 ?
Li4 S1 Li16 80.5(15) 2_657 2_667 ?
Li4 S1 Li16 70.9(9) . 2_667 ?
Li6 S1 Li1 151.2(6) 2_667 1_545 ?
Li6 S1 Li3 92.2(5) 2_667 . ?
Li6 S1 Li4 91.7(8) 2_667 2_657 ?
Li6 S1 Li4 74.6(7) 2_667 . ?
Li6 S1 Li7 52.2(7) 2_667 2_667 ?
Li6 S1 Li12 78.0(12) 2_667 . ?
Li6 S1 Li13 27.2(10) 2_667 2_667 ?
Li6 S1 Li14 96.5(10) 2_667 2_657 ?
Li6 S1 Li16 11.8(13) 2_667 2_667 ?
Li7 S1 Li1 141.0(3) 2_667 1_545 ?
Li7 S1 Li4 95.5(7) 2_667 . ?
Li7 S1 Li14 148.6(9) 2_667 2_657 ?
Li7 S1 Li16 64.0(15) 2_667 2_667 ?
Li12 S1 Li1 88.9(12) 2_657 1_545 ?
Li12 S1 Li1 110.4(11) . 1_545 ?
Li12 S1 Li3 137.1(12) 2_657 . ?
Li12 S1 Li3 163.1(10) . . ?
Li12 S1 Li4 10.7(10) . . ?
Li12 S1 Li4 13.0(10) 2_657 2_657 ?
Li12 S1 Li4 40.6(17) 2_657 . ?
Li12 S1 Li6 86.6(13) 2_657 2_667 ?
Li12 S1 Li7 129.9(12) 2_657 2_667 ?
Li12 S1 Li7 105.2(12) . 2_667 ?
Li12 S1 Li12 30(2) 2_657 . ?
Li12 S1 Li13 63.2(13) 2_657 2_667 ?
Li12 S1 Li13 65.1(12) . 2_667 ?
Li12 S1 Li14 65.5(16) . 2_657 ?
Li12 S1 Li14 35.5(14) 2_657 2_657 ?
Li12 S1 Li16 72.2(14) . 2_667 ?
Li12 S1 Li16 76.4(17) 2_657 2_667 ?
Li13 S1 Li1 130.2(8) 2_667 1_545 ?
Li13 S1 Li4 66.6(8) 2_667 . ?
Li13 S1 Li7 79.4(8) 2_667 2_667 ?
Li13 S1 Li14 69.5(11) 2_667 2_657 ?
Li13 S1 Li16 15.4(13) 2_667 2_667 ?
Li14 S1 Li1 65.0(9) 2_657 1_545 ?
Li14 S1 Li4 76.1(14) 2_657 . ?
Li14 S1 Li16 84.7(17) 2_657 2_667 ?
Si1 S2 Li4 81.6(7) . . ?
Si1 S2 Li5 110.5(6) . 1_545 ?
Si1 S2 Li6 79.6(5) . . ?
Si1 S2 Li7 96.4(4) . . ?
Si1 S2 Li9 96.1(3) . 2_666 ?
Si1 S2 Li11 93.5(4) . 2_666 ?
Si1 S2 Li12 77.0(9) . . ?
Si1 S2 Li13 110.5(7) . 1_545 ?
Si1 S2 Li14 99.5(11) . . ?
Si1 S2 Li16 76.5(8) . . ?
Li4 S2 Li5 81.7(10) . 1_545 ?
Li4 S2 Li6 90.0(10) . . ?
Li4 S2 Li9 177.1(9) . 2_666 ?
Li4 S2 Li11 156.4(10) . 2_666 ?
Li4 S2 Li12 11.6(9) . . ?
Li4 S2 Li13 66.6(11) . 1_545 ?
Li4 S2 Li16 101.9(14) . . ?
Li5 S2 Li9 97.5(9) 1_545 2_666 ?
Li5 S2 Li11 78.4(9) 1_545 2_666 ?
Li5 S2 Li12 73.9(12) 1_545 . ?
Li5 S2 Li16 172.6(10) 1_545 . ?
Li6 S2 Li5 165.6(9) . 1_545 ?
Li6 S2 Li9 91.3(8) . 2_666 ?
Li6 S2 Li11 111.9(8) . 2_666 ?
Li6 S2 Li12 99.5(12) . . ?
Li6 S2 Li16 13.0(10) . . ?
Li7 S2 Li4 43.8(9) . . ?
Li7 S2 Li5 114.5(8) . 1_545 ?
Li7 S2 Li6 52.7(7) . . ?
Li7 S2 Li9 138.6(6) . 2_666 ?
Li7 S2 Li11 159.4(6) . 2_666 ?
Li7 S2 Li12 55.4(11) . . ?
Li7 S2 Li13 99.3(9) . 1_545 ?
Li7 S2 Li16 65.7(13) . . ?
Li9 S2 Li12 165.7(11) 2_666 . ?
Li9 S2 Li16 79.2(13) 2_666 . ?
Li11 S2 Li9 21.5(4) 2_666 2_666 ?
Li11 S2 Li12 145.0(12) 2_666 . ?
Li11 S2 Li16 99.4(13) 2_666 . ?
Li12 S2 Li16 110.6(15) . . ?
Li13 S2 Li5 15.7(7) 1_545 1_545 ?
Li13 S2 Li6 151.8(10) 1_545 . ?
Li13 S2 Li9 112.8(10) 1_545 2_666 ?
Li13 S2 Li11 94.1(10) 1_545 2_666 ?
Li13 S2 Li12 59.6(13) 1_545 . ?
Li13 S2 Li16 164.5(14) 1_545 . ?
Li14 S2 Li4 24.9(12) . . ?
Li14 S2 Li5 91.5(14) . 1_545 ?
Li14 S2 Li6 76.4(13) . . ?
Li14 S2 Li7 23.9(11) . . ?
Li14 S2 Li9 158.0(13) . 2_666 ?
Li14 S2 Li11 165.7(11) . 2_666 ?
Li14 S2 Li12 36.0(15) . . ?
Li14 S2 Li13 76.0(14) . 1_545 ?
Li14 S2 Li16 89.4(17) . . ?
Si1 S3 Li1 125.14(15) . . ?
Si1 S3 Li2 98.06(16) . . ?
Si1 S3 Li4 116.8(7) . 2_667 ?
Si1 S3 Li5 105.6(7) . . ?
Si1 S3 Li6 80.5(5) . . ?
Si1 S3 Li7 82.8(3) . 2_667 ?
Si1 S3 Li12 123.6(9) . 2_667 ?
Si1 S3 Li13 107.1(8) . . ?
Si1 S3 Li14 105.5(11) . 2_667 ?
Si1 S3 Li16 89.4(17) . . ?
Li1 S3 Li12 87.3(10) . 2_667 ?
Li2 S3 Li1 72.23(19) . . ?
Li2 S3 Li6 110.1(7) . . ?
Li2 S3 Li7 148.7(4) . 2_667 ?
Li2 S3 Li12 137.7(10) . 2_667 ?
Li4 S3 Li1 84.4(7) 2_667 . ?
Li4 S3 Li2 145.0(7) 2_667 . ?
Li4 S3 Li5 90.6(12) 2_667 . ?
Li4 S3 Li6 80.4(9) 2_667 . ?
Li4 S3 Li7 43.7(9) 2_667 2_667 ?
Li4 S3 Li12 11.5(10) 2_667 2_667 ?
Li4 S3 Li13 75.3(12) 2_667 . ?
Li4 S3 Li14 25.3(12) 2_667 2_667 ?
Li5 S3 Li1 125.2(7) . . ?
Li5 S3 Li2 82.5(8) . . ?
Li5 S3 Li6 35.1(9) . . ?
Li5 S3 Li7 127.7(8) . 2_667 ?
Li5 S3 Li12 79.9(13) . 2_667 ?
Li5 S3 Li13 16.4(7) . . ?
Li6 S3 Li1 154.2(5) . . ?
Li6 S3 Li7 101.0(7) . 2_667 ?
Li6 S3 Li12 74.0(11) . 2_667 ?
Li7 S3 Li1 81.7(4) 2_667 . ?
Li7 S3 Li12 55.1(11) 2_667 2_667 ?
Li13 S3 Li1 127.6(8) . . ?
Li13 S3 Li2 98.5(9) . . ?
Li13 S3 Li6 27.6(10) . . ?
Li13 S3 Li7 111.3(9) . 2_667 ?
Li13 S3 Li12 65.1(14) . 2_667 ?
Li14 S3 Li1 71.9(10) 2_667 . ?
Li14 S3 Li2 143.9(10) 2_667 . ?
Li14 S3 Li5 115.8(14) 2_667 . ?
Li14 S3 Li6 100.6(12) 2_667 . ?
Li14 S3 Li7 23.1(11) 2_667 2_667 ?
Li14 S3 Li12 36.4(15) 2_667 2_667 ?
Li14 S3 Li13 100.2(14) 2_667 . ?
Li16 S3 Li1 144.2(18) . . ?
Li16 S3 Li2 96.4(15) . . ?
Li16 S3 Li4 87.5(16) . 2_667 ?
Li16 S3 Li5 20.0(16) . . ?
Li16 S3 Li6 15.6(14) . . ?
Li16 S3 Li7 114.9(16) . 2_667 ?
Li16 S3 Li12 78.9(17) . 2_667 ?
Li16 S3 Li13 18.3(14) . . ?
Li16 S3 Li14 110.6(18) . 2_667 ?
Si1 S4 Li1 83.03(13) . 1_545 ?
Si1 S4 Li2 113.12(12) . 1_545 ?
Si1 S4 Li11 82.9(3) . 2_666 ?
Si2 S4 Si1 111.39(4) . . ?
Si2 S4 Li1 81.22(12) . 1_545 ?
Si2 S4 Li2 116.40(11) . 1_545 ?
Si2 S4 Li11 151.1(3) . 2_666 ?
Li2 S4 Li1 62.14(16) 1_545 1_545 ?
Li2 S4 Li11 77.1(5) 1_545 2_666 ?
Li11 S4 Li1 126.6(4) 2_666 1_545 ?
Si2 S5 Li1 89.75(14) . 1_545 ?
Si2 S5 Li3 117.4(2) . . ?
Si2 S5 Li8 95.3(5) . . ?
Si2 S5 Li8 77.5(5) . 2_756 ?
Si2 S5 Li9 120.6(4) . 2_766 ?
Si2 S5 Li10 77.8(3) . 2_766 ?
Si2 S5 Li11 131.0(3) . 2_766 ?
Si2 S5 Li15 86.03(3) . . ?
Li1 S5 Li8 105.7(5) 1_545 2_756 ?
Li1 S5 Li11 131.3(5) 1_545 2_766 ?
Li3 S5 Li1 73.9(2) . 1_545 ?
Li3 S5 Li8 165.0(5) . 2_756 ?
Li3 S5 Li8 138.8(6) . . ?
Li3 S5 Li10 81.5(3) . 2_766 ?
Li3 S5 Li11 101.2(3) . 2_766 ?
Li3 S5 Li15 153.2(2) . . ?
Li8 S5 Li1 82.5(6) . 1_545 ?
Li8 S5 Li8 29.6(11) . 2_756 ?
Li8 S5 Li10 132.4(6) . 2_766 ?
Li8 S5 Li11 67.4(5) 2_756 2_766 ?
Li8 S5 Li11 70.1(6) . 2_766 ?
Li8 S5 Li15 15.3(6) . . ?
Li9 S5 Li1 148.8(5) 2_766 1_545 ?
Li9 S5 Li3 96.0(3) 2_766 . ?
Li9 S5 Li8 87.0(6) 2_766 . ?
Li9 S5 Li8 76.6(5) 2_766 2_756 ?
Li9 S5 Li10 59.2(6) 2_766 2_766 ?
Li9 S5 Li11 20.3(4) 2_766 2_766 ?
Li9 S5 Li15 81.4(4) 2_766 . ?
Li10 S5 Li1 143.4(3) 2_766 1_545 ?
Li10 S5 Li8 105.0(6) 2_766 2_756 ?
Li10 S5 Li11 79.5(6) 2_766 2_766 ?
Li15 S5 Li1 94.58(14) . 1_545 ?
Li15 S5 Li8 14.2(5) . 2_756 ?
Li15 S5 Li10 118.3(2) . 2_766 ?
Li15 S5 Li11 67.9(4) . 2_766 ?
Si2 S6 Li2 96.15(14) . 2_666 ?
Si2 S6 Li5 164.9(6) . 2_666 ?
Si2 S6 Li8 83.2(4) . 2_756 ?
Si2 S6 Li9 82.4(3) . . ?
Si2 S6 Li10 103.4(3) . . ?
Si2 S6 Li11 120.6(3) . 1_545 ?
Si2 S6 Li15 79.02(3) . . ?
Li2 S6 Li5 75.5(6) 2_666 2_666 ?
Li2 S6 Li9 96.5(4) 2_666 . ?
Li2 S6 Li11 86.9(4) 2_666 1_545 ?
Li2 S6 Li15 141.92(14) 2_666 . ?
Li5 S6 Li15 115.3(6) 2_666 . ?
Li8 S6 Li2 154.0(6) 2_756 2_666 ?
Li8 S6 Li5 109.9(7) 2_756 2_666 ?
Li8 S6 Li9 109.1(6) 2_756 . ?
Li8 S6 Li11 71.5(6) 2_756 1_545 ?
Li8 S6 Li15 12.6(6) 2_756 . ?
Li9 S6 Li5 86.1(6) . 2_666 ?
Li9 S6 Li11 156.4(4) . 1_545 ?
Li9 S6 Li15 119.8(3) . . ?
Li10 S6 Li2 145.8(3) . 2_666 ?
Li10 S6 Li5 78.6(6) . 2_666 ?
Li10 S6 Li8 57.7(7) . 2_756 ?
Li10 S6 Li9 59.5(5) . . ?
Li10 S6 Li11 106.1(4) . 1_545 ?
Li10 S6 Li15 70.3(3) . . ?
Li11 S6 Li5 72.1(6) 1_545 2_666 ?
Li11 S6 Li15 64.8(3) 1_545 . ?
Si2 S7 Li1 121.12(14) . . ?
Si2 S7 Li2 99.57(16) . . ?
Si2 S7 Li8 121.5(5) . 1_565 ?
Si2 S7 Li9 83.4(5) . . ?
Si2 S7 Li10 79.0(3) . 2_766 ?
Si2 S7 Li11 103.6(5) . . ?
Si2 S7 Li15 128.43(4) . 1_565 ?
Li1 S7 Li15 87.47(13) . 1_565 ?
Li2 S7 Li1 71.3(2) . . ?
Li2 S7 Li9 110.3(4) . . ?
Li2 S7 Li15 131.40(15) . 1_565 ?
Li8 S7 Li1 84.3(4) 1_565 . ?
Li8 S7 Li2 138.8(5) 1_565 . ?
Li8 S7 Li9 79.2(5) 1_565 . ?
Li8 S7 Li10 56.2(6) 1_565 2_766 ?
Li8 S7 Li11 76.1(6) 1_565 . ?
Li8 S7 Li15 11.3(6) 1_565 1_565 ?
Li9 S7 Li1 155.3(4) . . ?
Li9 S7 Li15 73.0(3) . 1_565 ?
Li10 S7 Li1 75.1(3) 2_766 . ?
Li10 S7 Li2 139.5(3) 2_766 . ?
Li10 S7 Li9 109.7(5) 2_766 . ?
Li10 S7 Li15 67.5(3) 2_766 1_565 ?
Li11 S7 Li1 135.0(6) . . ?
Li11 S7 Li2 98.1(4) . . ?
Li11 S7 Li9 22.0(4) . . ?
Li11 S7 Li10 121.8(5) . 2_766 ?
Li11 S7 Li15 66.8(4) . 1_565 ?

loop_
_geom_bond_atom_site_label_1
_geom_bond_atom_site_label_2
_geom_bond_distance
_geom_bond_site_symmetry_2
_geom_bond_publ_flag
Si1 S1 2.1014(10) . ?
Si1 S2 2.1032(10) . ?
Si1 S3 2.0990(10) . ?
Si1 S4 2.2009(10) . ?
Si2 S4 2.1951(10) . ?
Si2 S5 2.1044(10) . ?
Si2 S6 2.1024(10) . ?
Si2 S7 2.0943(10) . ?
Li1 Li2 2.955(8) . ?
Li1 Li3 3.070(9) 1_565 ?
Li1 Li4 3.29(3) 2_667 ?
Li1 Li10 3.089(14) 2_766 ?
Li1 Li14 2.90(4) 2_667 ?
Li1 I1 2.851(6) . ?
Li1 Cl1 2.851(6) . ?
Li1 S1 2.726(6) 1_565 ?
Li1 S3 2.561(6) . ?
Li1 S4 2.894(6) 1_565 ?
Li1 S5 2.622(6) 1_565 ?
Li1 S7 2.578(6) . ?
Li2 Li5 3.21(3) . ?
Li2 S3 2.449(5) . ?
Li2 S4 2.830(7) 1_565 ?
Li2 S6 2.464(5) 2_666 ?
Li2 S7 2.492(5) . ?
Li3 Li6 3.52(2) 2_667 ?
Li3 Li7 3.206(17) 2_667 ?
Li3 Li10 3.276(14) 2_766 ?
Li3 I1 2.824(7) . ?
Li3 I1 3.288(8) 1_545 ?
Li3 I1 2.989(7) 2_767 ?
Li3 Cl1 2.824(7) . ?
Li3 S1 2.473(8) . ?
Li3 S5 2.482(6) . ?
Li4 Li4 2.35(7) 2_657 ?
Li4 Li7 1.81(4) . ?
Li4 Li12 0.55(4) . ?
Li4 Li12 1.79(8) 2_657 ?
Li4 Li13 2.91(4) 2_667 ?
Li4 Li13 2.73(5) 1_545 ?
Li4 Li14 1.03(5) . ?
Li4 S1 2.45(3) 2_657 ?
Li4 S1 2.73(3) . ?
Li4 S2 2.44(2) . ?
Li4 S3 2.33(2) 2_667 ?
Li5 Li6 1.48(4) . ?
Li5 Li11 3.21(4) 2_676 ?
Li5 Li12 3.21(6) 2_667 ?
Li5 Li12 3.11(5) 1_565 ?
Li5 Li13 0.69(3) . ?
Li5 Li16 0.83(6) . ?
Li5 I1 2.84(3) 1_455 ?
Li5 S2 2.54(3) 1_565 ?
Li5 S3 2.42(3) . ?
Li5 S6 2.76(3) 2_666 ?
Li6 Li7 2.21(3) . ?
Li6 Li12 3.06(5) 2_667 ?
Li6 Li13 1.18(4) . ?
Li6 Li14 3.01(5) . ?
Li6 Li16 0.68(5) . ?
Li6 I1 2.79(2) 1_455 ?
Li6 S1 2.41(2) 2_667 ?
Li6 S2 2.54(2) . ?
Li6 S3 2.50(2) . ?
Li7 Li12 2.36(5) . ?
Li7 Li13 3.29(4) . ?
Li7 Li14 0.99(4) . ?
Li7 Li16 2.88(7) . ?
Li7 I1 2.889(15) 2_667 ?
Li7 S1 2.592(15) 2_667 ?
Li7 S2 2.426(14) . ?
Li7 S3 2.513(14) 2_667 ?
Li8 Li8 1.33(5) 2_756 ?
Li8 Li9 3.18(2) 1_545 ?
Li8 Li10 2.32(3) 2_756 ?
Li8 Li11 3.01(2) 1_545 ?
Li8 Li11 3.01(2) 2_766 ?
Li8 Li15 0.66(3) . ?
Li8 S5 2.674(17) 2_756 ?
Li8 S5 2.483(16) . ?
Li8 S6 2.44(2) 2_756 ?
Li8 S7 2.44(2) 1_545 ?
Li9 Li10 2.47(3) . ?
Li9 Li11 0.960(18) . ?
Li9 Li15 3.228(14) 1_565 ?
Li9 Li16 3.47(6) 2_666 ?
Li9 S2 2.594(13) 2_666 ?
Li9 S5 2.459(13) 2_766 ?
Li9 S6 2.595(19) . ?
Li9 S7 2.558(13) . ?
Li10 Li11 3.38(3) . ?
Li10 Li15 2.982(12) . ?
Li10 I1 2.755(11) 2_766 ?
Li10 S5 2.535(12) 2_766 ?
Li10 S6 2.366(11) . ?
Li10 S7 2.487(12) 2_766 ?
Li11 Li15 2.936(15) 1_565 ?
Li11 S2 2.545(13) 2_666 ?
Li11 S4 2.877(15) 2_666 ?
Li11 S5 2.749(16) 2_766 ?
Li11 S6 2.70(2) 1_565 ?
Li11 S7 2.448(13) . ?
Li12 Li12 1.24(10) 2_657 ?
Li12 Li13 2.70(6) 2_667 ?
Li12 Li13 2.57(6) 1_545 ?
Li12 Li14 2.78(7) 2_657 ?
Li12 Li14 1.56(6) . ?
Li12 S1 2.33(4) 2_657 ?
Li12 S1 2.46(4) . ?
Li12 S2 2.64(4) . ?
Li12 S3 2.59(5) 2_667 ?
Li13 Li14 2.99(6) 1_565 ?
Li13 Li16 0.76(5) . ?
Li13 I1 2.84(3) 1_455 ?
Li13 S1 2.57(4) 2_667 ?
Li13 S2 2.53(3) 1_565 ?
Li13 S3 2.43(3) . ?
Li14 I1 2.96(5) 2_667 ?
Li14 S1 2.68(5) 2_657 ?
Li14 S2 2.32(4) . ?
Li14 S3 2.38(4) 2_667 ?
Li15 S5 2.4931(7) 2_756 ?
Li15 S5 2.4931(7) . ?
Li15 S6 2.7789(8) . ?
Li15 S6 2.7789(8) 2_756 ?
Li15 S7 2.8528(7) 2_766 ?
Li15 S7 2.8528(7) 1_545 ?
Li16 I1 2.74(3) 1_455 ?
Li16 S1 2.82(6) 2_667 ?
Li16 S2 2.84(7) . ?
Li16 S3 2.32(4) . ?

loop_
_geom_torsion_atom_site_label_1
_geom_torsion_atom_site_label_2
_geom_torsion_atom_site_label_3
_geom_torsion_atom_site_label_4
_geom_torsion
_geom_torsion_site_symmetry_1
_geom_torsion_site_symmetry_2
_geom_torsion_site_symmetry_3
_geom_torsion_site_symmetry_4
_geom_torsion_publ_flag
Si1 Li4 Li7 Si1 -99.3(5) . . . 2_667 ?
Si1 Li4 Li7 Li3 -172(3) . . . 2_667 ?
Si1 Li4 Li7 Li6 0.8(13) . . . . ?
Si1 Li4 Li7 Li12 -1(46) . . . . ?
Si1 Li4 Li7 Li13 -9.2(14) . . . . ?
Si1 Li4 Li7 Li14 135(5) . . . . ?
Si1 Li4 Li7 Li16 2.7(16) . . . . ?
Si1 Li4 Li7 I1 143.5(5) . . . 2_667 ?
Si1 Li4 Li7 S1 -77.1(13) . . . 2_667 ?
Si1 Li4 Li7 S2 41.7(3) . . . . ?
Si1 Li4 Li7 S3 -124.2(8) . . . 2_667 ?
Si1 Li4 Li12 Li7 1(46) . . . . ?
Si1 Li4 Li12 Li13 97(3) . . . 2_667 ?
Si1 Li4 Li12 Li13 -85(2) . . . 1_545 ?
Si1 Li4 Li12 Li14 -118(19) . . . . ?
Si1 Li4 Li12 S1 34(3) . . . . ?
Si1 Li4 Li12 S1 -148.9(19) . . . 2_657 ?
Si1 Li4 Li12 S2 -40(2) . . . . ?
Si1 Li4 Li12 S3 122(3) . . . 2_667 ?
Si1 Li4 Li14 Li1 -169.9(10) . . . 2_667 ?
Si1 Li4 Li14 Li4 124(9) . . . 2_657 ?
Si1 Li4 Li14 Li6 -18(3) . . . . ?
Si1 Li4 Li14 Li7 -47(5) . . . . ?
Si1 Li4 Li14 Li12 115(20) . . . . ?
Si1 Li4 Li14 Li12 126(8) . . . 2_657 ?
Si1 Li4 Li14 Li13 84.8(13) . . . 1_545 ?
Si1 Li4 Li14 I1 153(6) . . . 2_667 ?
Si1 Li4 Li14 S1 143.9(14) . . . 2_657 ?
Si1 Li4 Li14 S2 30.3(15) . . . . ?
Si1 Li4 Li14 S3 -119.9(12) . . . 2_667 ?
Si1 Li6 Li13 Li4 -102(2) . . . 1_565 ?
Si1 Li6 Li13 Li4 -62.4(19) . . . 2_667 ?
Si1 Li6 Li13 Li5 66(5) . . . . ?
Si1 Li6 Li13 Li12 -91(3) . . . 1_565 ?
Si1 Li6 Li13 Li12 -70(2) . . . 2_667 ?
Si1 Li6 Li13 Li14 -125(2) . . . 1_565 ?
Si1 Li6 Li13 Li16 62(6) . . . . ?
Si1 Li6 Li13 I1 145.7(15) . . . 1_455 ?
Si1 Li6 Li13 S1 -119.6(16) . . . 2_667 ?
Si1 Li6 Li13 S3 -12.1(17) . . . . ?
Si1 Li6 Li16 Li4 -76.4(10) . . . 2_667 ?
Si1 Li6 Li16 Li5 -136(19) . . . . ?
Si1 Li6 Li16 Li7 50(26) . . . . ?
Si1 Li6 Li16 Li12 -86.1(12) . . . 2_667 ?
Si1 Li6 Li16 Li12 -107.0(13) . . . 1_565 ?
Si1 Li6 Li16 Li13 -126(5) . . . . ?
Si1 Li6 Li16 I1 144.6(8) . . . 1_455 ?
Si1 Li6 Li16 S1 -129(3) . . . 2_667 ?
Si1 Li6 Li16 S2 42.1(14) . . . . ?
Si1 Li6 Li16 S3 -35(3) . . . . ?
Si1 Li7 Li14 Li1 61(3) 2_667 . . 2_667 ?
Si1 Li7 Li14 Li4 -64(5) 2_667 . . 2_657 ?
Si1 Li7 Li14 Li4 -60(5) 2_667 . . . ?
Si1 Li7 Li14 Li6 -125(4) 2_667 . . . ?
Si1 Li7 Li14 Li12 -63(5) 2_667 . . . ?
Si1 Li7 Li14 Li12 -63(5) 2_667 . . 2_657 ?
Si1 Li7 Li14 Li13 -154(3) 2_667 . . 1_545 ?
Si1 Li7 Li14 I1 111.3(13) 2_667 . . 2_667 ?
Si1 Li7 Li14 S1 81(12) 2_667 . . 2_657 ?
Si1 Li7 Li14 S2 -137.6(10) 2_667 . . . ?
Si1 Li7 Li14 S3 7(2) 2_667 . . 2_667 ?
Si2 Li8 Li15 Li10 -45(16) 2_756 . . 2_756 ?
Si2 Li8 Li15 Li11 -86.6(6) 2_756 . . 2_766 ?
Si2 Li8 Li15 Li11 93.4(6) 2_756 . . 1_545 ?
Si2 Li8 Li15 S5 33.6(7) 2_756 . . 2_756 ?
Si2 Li8 Li15 S5 -146.4(7) 2_756 . . . ?
Si2 Li8 Li15 S6 139.4(7) 2_756 . . . ?
Si2 Li8 Li15 S6 -40.6(7) 2_756 . . 2_756 ?
Si2 Li8 Li15 S7 -60.2(16) 2_756 . . 2_766 ?
Si2 Li8 Li15 S7 119.8(16) 2_756 . . 1_545 ?
Si2 Li9 Li11 Li5 -173.3(9) . . . 2_676 ?
Si2 Li9 Li11 Li8 67.9(10) . . . 1_565 ?
Si2 Li9 Li11 Li8 89.4(11) . . . 2_766 ?
Si2 Li9 Li11 Li10 110(4) . . . . ?
Si2 Li9 Li11 Li15 78.4(10) . . . 1_565 ?
Si2 Li9 Li11 S2 -146.7(7) . . . 2_666 ?
Si2 Li9 Li11 S4 -74.8(10) . . . 2_666 ?
Si2 Li9 Li11 S5 116.7(9) . . . 2_766 ?
Si2 Li9 Li11 S6 103(3) . . . 1_565 ?
Si2 Li9 Li11 S7 16.5(9) . . . . ?
Li1 Li8 Li15 Li10 135(17) 1_545 . . 2_756 ?
Li1 Li8 Li15 Li11 94.0(14) 1_545 . . 2_766 ?
Li1 Li8 Li15 Li11 -86.0(14) 1_545 . . 1_545 ?
Li1 Li8 Li15 S5 -145.8(11) 1_545 . . 2_756 ?
Li1 Li8 Li15 S5 34.2(11) 1_545 . . . ?
Li1 Li8 Li15 S6 -40(2) 1_545 . . . ?
Li1 Li8 Li15 S6 140(2) 1_545 . . 2_756 ?
Li1 Li8 Li15 S7 120.3(14) 1_545 . . 2_766 ?
Li1 Li8 Li15 S7 -59.7(14) 1_545 . . 1_545 ?
Li2 Li5 Li6 Si1 1.0(17) . . . . ?
Li2 Li5 Li6 Li4 76.2(14) . . . 2_667 ?
Li2 Li5 Li6 Li12 85.4(15) . . . 2_667 ?
Li2 Li5 Li6 Li13 123(5) . . . . ?
Li2 Li5 Li6 Li14 -31(10) . . . . ?
Li2 Li5 Li6 Li16 -44(19) . . . . ?
Li2 Li5 Li6 I1 -142.3(14) . . . 1_455 ?
Li2 Li5 Li6 S1 129.1(11) . . . 2_667 ?
Li2 Li5 Li6 S2 -42(2) . . . . ?
Li2 Li5 Li6 S3 30.7(10) . . . . ?
Li2 Li5 Li13 Li4 74(7) . . . 1_565 ?
Li2 Li5 Li13 Li4 7(7) . . . 2_667 ?
Li2 Li5 Li13 Li6 -91(4) . . . . ?
Li2 Li5 Li13 Li12 19(8) . . . 2_667 ?
Li2 Li5 Li13 Li12 57(7) . . . 1_565 ?
Li2 Li5 Li13 Li14 101(5) . . . 1_565 ?
Li2 Li5 Li13 Li16 -89(5) . . . . ?
Li2 Li5 Li13 I1 -165(4) . . . 1_455 ?
Li2 Li5 Li13 S1 -121(22) . . . 2_667 ?
Li2 Li5 Li13 S2 93(4) . . . 1_565 ?
Li2 Li5 Li13 S3 -14(4) . . . . ?
Li2 Li5 Li16 Si1 8(5) . . . . ?
Li2 Li5 Li16 Li4 81(2) . . . 2_667 ?
Li2 Li5 Li16 Li6 138(18) . . . . ?
Li2 Li5 Li16 Li7 141(16) . . . . ?
Li2 Li5 Li16 Li12 90(2) . . . 2_667 ?
Li2 Li5 Li16 Li12 108(2) . . . 1_565 ?
Li2 Li5 Li16 Li13 127(5) . . . . ?
Li2 Li5 Li16 I1 -142.5(14) . . . 1_455 ?
Li2 Li5 Li16 S1 132.3(18) . . . 2_667 ?
Li2 Li5 Li16 S2 -39(6) . . . . ?
Li2 Li5 Li16 S3 35(3) . . . . ?
Li3 Li7 Li14 Li1 -34(4) 2_667 . . 2_667 ?
Li3 Li7 Li14 Li4 -155(3) 2_667 . . . ?
Li3 Li7 Li14 Li4 -159(2) 2_667 . . 2_657 ?
Li3 Li7 Li14 Li6 140(6) 2_667 . . . ?
Li3 Li7 Li14 Li12 -158(3) 2_667 . . . ?
Li3 Li7 Li14 Li12 -158(3) 2_667 . . 2_657 ?
Li3 Li7 Li14 Li13 112(4) 2_667 . . 1_545 ?
Li3 Li7 Li14 I1 16(3) 2_667 . . 2_667 ?
Li3 Li7 Li14 S1 -13(14) 2_667 . . 2_657 ?
Li3 Li7 Li14 S2 128(2) 2_667 . . . ?
Li3 Li7 Li14 S3 -88(3) 2_667 . . 2_667 ?
Li4 Li4 Li12 Li7 -157(63) 2_657 . . . ?
Li4 Li4 Li12 Li13 -61(100) 2_657 . . 2_667 ?
Li4 Li4 Li12 Li13 117(100) 2_657 . . 1_545 ?
Li4 Li4 Li12 Li14 84(100) 2_657 . . . ?
Li4 Li4 Li12 S1 -124(100) 2_657 . . . ?
Li4 Li4 Li12 S1 53(100) 2_657 . . 2_657 ?
Li4 Li4 Li12 S2 162(100) 2_657 . . . ?
Li4 Li4 Li12 S3 -36(100) 2_657 . . 2_667 ?
Li4 Li4 Li14 Li1 67(9) 2_657 . . 2_667 ?
Li4 Li4 Li14 Li6 -142(7) 2_657 . . . ?
Li4 Li4 Li14 Li7 -171(5) 2_657 . . . ?
Li4 Li4 Li14 Li12 3(4) 2_657 . . 2_657 ?
Li4 Li4 Li14 Li12 -9(14) 2_657 . . . ?
Li4 Li4 Li14 Li13 -39(8) 2_657 . . 1_545 ?
Li4 Li4 Li14 I1 29(15) 2_657 . . 2_667 ?
Li4 Li4 Li14 S1 20(8) 2_657 . . 2_657 ?
Li4 Li4 Li14 S2 -93(8) 2_657 . . . ?
Li4 Li4 Li14 S3 117(8) 2_657 . . 2_667 ?
Li4 Li5 Li6 Si1 -113.3(10) 1_565 . . . ?
Li4 Li5 Li6 Li4 -38.1(13) 1_565 . . 2_667 ?
Li4 Li5 Li6 Li12 -28.9(14) 1_565 . . 2_667 ?
Li4 Li5 Li6 Li13 9(4) 1_565 . . . ?
Li4 Li5 Li6 Li14 -145(9) 1_565 . . . ?
Li4 Li5 Li6 Li16 -159(20) 1_565 . . . ?
Li4 Li5 Li6 I1 103.4(8) 1_565 . . 1_455 ?
Li4 Li5 Li6 S1 14.8(13) 1_565 . . 2_667 ?
Li4 Li5 Li6 S2 -156.2(13) 1_565 . . . ?
Li4 Li5 Li6 S3 -83.5(8) 1_565 . . . ?
Li4 Li5 Li13 Li4 -67(5) 1_565 . . 2_667 ?
Li4 Li5 Li13 Li6 -165(7) 1_565 . . . ?
Li4 Li5 Li13 Li12 -16(2) 1_565 . . 1_565 ?
Li4 Li5 Li13 Li12 -55(5) 1_565 . . 2_667 ?
Li4 Li5 Li13 Li14 27(2) 1_565 . . 1_565 ?
Li4 Li5 Li13 Li16 -163(7) 1_565 . . . ?
Li4 Li5 Li13 I1 121(5) 1_565 . . 1_455 ?
Li4 Li5 Li13 S1 165(28) 1_565 . . 2_667 ?
Li4 Li5 Li13 S2 19(5) 1_565 . . 1_565 ?
Li4 Li5 Li13 S3 -88(5) 1_565 . . . ?
Li4 Li5 Li16 Si1 -108(4) 1_565 . . . ?
Li4 Li5 Li16 Li4 -35.4(18) 1_565 . . 2_667 ?
Li4 Li5 Li16 Li6 22(19) 1_565 . . . ?
Li4 Li5 Li16 Li7 25(18) 1_565 . . . ?
Li4 Li5 Li16 Li12 -26.9(16) 1_565 . . 2_667 ?
Li4 Li5 Li16 Li12 -8.2(9) 1_565 . . 1_565 ?
Li4 Li5 Li16 Li13 10(4) 1_565 . . . ?
Li4 Li5 Li16 I1 100.9(13) 1_565 . . 1_455 ?
Li4 Li5 Li16 S1 16(2) 1_565 . . 2_667 ?
Li4 Li5 Li16 S2 -156(5) 1_565 . . . ?
Li4 Li5 Li16 S3 -81.2(15) 1_565 . . . ?
Li4 Li6 Li13 Li4 -39.2(19) 2_667 . . 1_565 ?
Li4 Li6 Li13 Li5 128(5) 2_667 . . . ?
Li4 Li6 Li13 Li12 -7.9(11) 2_667 . . 2_667 ?
Li4 Li6 Li13 Li12 -28.2(18) 2_667 . . 1_565 ?
Li4 Li6 Li13 Li14 -63(2) 2_667 . . 1_565 ?
Li4 Li6 Li13 Li16 125(7) 2_667 . . . ?
Li4 Li6 Li13 I1 -151.9(12) 2_667 . . 1_455 ?
Li4 Li6 Li13 S1 -57.2(9) 2_667 . . 2_667 ?
Li4 Li6 Li13 S3 50.3(8) 2_667 . . . ?
Li4 Li6 Li16 Si1 76.4(10) 2_667 . . . ?
Li4 Li6 Li16 Li5 -59(19) 2_667 . . . ?
Li4 Li6 Li16 Li7 126(26) 2_667 . . . ?
Li4 Li6 Li16 Li12 -9.7(8) 2_667 . . 2_667 ?
Li4 Li6 Li16 Li12 -30.7(16) 2_667 . . 1_565 ?
Li4 Li6 Li16 Li13 -50(6) 2_667 . . . ?
Li4 Li6 Li16 I1 -139.0(11) 2_667 . . 1_455 ?
Li4 Li6 Li16 S1 -52(3) 2_667 . . 2_667 ?
Li4 Li6 Li16 S2 118(2) 2_667 . . . ?
Li4 Li6 Li16 S3 41(3) 2_667 . . . ?
Li4 Li7 Li14 Li1 121(6) . . . 2_667 ?
Li4 Li7 Li14 Li4 -4(2) . . . 2_657 ?
Li4 Li7 Li14 Li6 -65(7) . . . . ?
Li4 Li7 Li14 Li12 -3(3) . . . . ?
Li4 Li7 Li14 Li12 -2.5(16) . . . 2_657 ?
Li4 Li7 Li14 Li13 -93(7) . . . 1_545 ?
Li4 Li7 Li14 I1 172(5) . . . 2_667 ?
Li4 Li7 Li14 S1 142(15) . . . 2_657 ?
Li4 Li7 Li14 S2 -77(5) . . . . ?
Li4 Li7 Li14 S3 68(5) . . . 2_667 ?
Li4 Li12 Li14 Li1 -106(20) . . . 2_667 ?
Li4 Li12 Li14 Li1 57(12) 2_657 . . 2_667 ?
Li4 Li12 Li14 Li4 163(27) 2_657 . . . ?
Li4 Li12 Li14 Li4 -163(27) . . . 2_657 ?
Li4 Li12 Li14 Li6 -147(11) 2_657 . . . ?
Li4 Li12 Li14 Li6 49(20) . . . . ?
Li4 Li12 Li14 Li7 20(20) . . . . ?
Li4 Li12 Li14 Li7 -177(9) 2_657 . . . ?
Li4 Li12 Li14 Li12 6(11) 2_657 . . 2_657 ?
Li4 Li12 Li14 Li12 -157(38) . . . 2_657 ?
Li4 Li12 Li14 Li13 148(20) . . . 1_545 ?
Li4 Li12 Li14 Li13 -49(11) 2_657 . . 1_545 ?
Li4 Li12 Li14 I1 -150(20) . . . 2_667 ?
Li4 Li12 Li14 I1 14(16) 2_657 . . 2_667 ?
Li4 Li12 Li14 S1 -149(21) . . . 2_657 ?
Li4 Li12 Li14 S1 14(11) 2_657 . . 2_657 ?
Li4 Li12 Li14 S2 -102(12) 2_657 . . . ?
Li4 Li12 Li14 S2 95(20) . . . . ?
Li4 Li12 Li14 S3 110(12) 2_657 . . 2_667 ?
Li4 Li12 Li14 S3 -53(20) . . . 2_667 ?
Li4 Li13 Li16 Si1 -54(14) 1_565 . . . ?
Li4 Li13 Li16 Si1 -24(8) 2_667 . . . ?
Li4 Li13 Li16 Li4 -29(8) 1_565 . . 2_667 ?
Li4 Li13 Li16 Li5 -154(11) 1_565 . . . ?
Li4 Li13 Li16 Li5 -124(4) 2_667 . . . ?
Li4 Li13 Li16 Li6 30(13) 1_565 . . . ?
Li4 Li13 Li16 Li6 60(6) 2_667 . . . ?
Li4 Li13 Li16 Li7 59(4) 2_667 . . . ?
Li4 Li13 Li16 Li7 30(12) 1_565 . . . ?
Li4 Li13 Li16 Li12 -12(4) 1_565 . . 1_565 ?
Li4 Li13 Li16 Li12 4.2(16) 2_667 . . 2_667 ?
Li4 Li13 Li16 Li12 -25(7) 1_565 . . 2_667 ?
Li4 Li13 Li16 Li12 17(5) 2_667 . . 1_565 ?
Li4 Li13 Li16 I1 147.1(17) 2_667 . . 1_455 ?
Li4 Li13 Li16 I1 118(9) 1_565 . . 1_455 ?
Li4 Li13 Li16 S1 32(8) 1_565 . . 2_667 ?
Li4 Li13 Li16 S1 61(2) 2_667 . . 2_667 ?
Li4 Li13 Li16 S2 23(20) 2_667 . . . ?
Li4 Li13 Li16 S2 -6(28) 1_565 . . . ?
Li4 Li13 Li16 S3 -38(3) 2_667 . . . ?
Li4 Li13 Li16 S3 -67(10) 1_565 . . . ?
Li5 Li6 Li13 Li4 -128(5) . . . 2_667 ?
Li5 Li6 Li13 Li4 -168(6) . . . 1_565 ?
Li5 Li6 Li13 Li12 -157(5) . . . 1_565 ?
Li5 Li6 Li13 Li12 -136(5) . . . 2_667 ?
Li5 Li6 Li13 Li14 169(6) . . . 1_565 ?
Li5 Li6 Li13 Li16 -4(6) . . . . ?
Li5 Li6 Li13 I1 80(4) . . . 1_455 ?
Li5 Li6 Li13 S1 174(4) . . . 2_667 ?
Li5 Li6 Li13 S3 -78(4) . . . . ?
Li5 Li6 Li16 Si1 136(19) . . . . ?
Li5 Li6 Li16 Li4 59(19) . . . 2_667 ?
Li5 Li6 Li16 Li7 -175(12) . . . . ?
Li5 Li6 Li16 Li12 50(19) . . . 2_667 ?
Li5 Li6 Li16 Li12 29(19) . . . 1_565 ?
Li5 Li6 Li16 Li13 9(15) . . . . ?
Li5 Li6 Li16 I1 -80(19) . . . 1_455 ?
Li5 Li6 Li16 S1 7(22) . . . 2_667 ?
Li5 Li6 Li16 S2 178(18) . . . . ?
Li5 Li6 Li16 S3 101(20) . . . . ?
Li5 Li13 Li16 Si1 100(7) . . . . ?
Li5 Li13 Li16 Li4 124(4) . . . 2_667 ?
Li5 Li13 Li16 Li6 -176(6) . . . . ?
Li5 Li13 Li16 Li7 -177(4) . . . . ?
Li5 Li13 Li16 Li12 129(5) . . . 2_667 ?
Li5 Li13 Li16 Li12 141(9) . . . 1_565 ?
Li5 Li13 Li16 I1 -88(4) . . . 1_455 ?
Li5 Li13 Li16 S1 -174(4) . . . 2_667 ?
Li5 Li13 Li16 S2 148(18) . . . . ?
Li5 Li13 Li16 S3 86(4) . . . . ?
Li6 Li5 Li13 Li4 165(7) . . . 1_565 ?
Li6 Li5 Li13 Li4 98(4) . . . 2_667 ?
Li6 Li5 Li13 Li12 110(6) . . . 2_667 ?
Li6 Li5 Li13 Li12 148(7) . . . 1_565 ?
Li6 Li5 Li13 Li14 -168(6) . . . 1_565 ?
Li6 Li5 Li13 Li16 2(3) . . . . ?
Li6 Li5 Li13 I1 -74(2) . . . 1_455 ?
Li6 Li5 Li13 S1 -30(22) . . . 2_667 ?
Li6 Li5 Li13 S2 -176(3) . . . 1_565 ?
Li6 Li5 Li13 S3 77(2) . . . . ?
Li6 Li5 Li16 Si1 -130(22) . . . . ?
Li6 Li5 Li16 Li4 -57(19) . . . 2_667 ?
Li6 Li5 Li16 Li7 3(7) . . . . ?
Li6 Li5 Li16 Li12 -48(19) . . . 2_667 ?
Li6 Li5 Li16 Li12 -30(19) . . . 1_565 ?
Li6 Li5 Li16 Li13 -11(18) . . . . ?
Li6 Li5 Li16 I1 79(19) . . . 1_455 ?
Li6 Li5 Li16 S1 -6(17) . . . 2_667 ?
Li6 Li5 Li16 S2 -177(24) . . . . ?
Li6 Li5 Li16 S3 -103(20) . . . . ?
Li6 Li7 Li14 Li1 -173.6(19) . . . 2_667 ?
Li6 Li7 Li14 Li4 65(6) . . . . ?
Li6 Li7 Li14 Li4 61(6) . . . 2_657 ?
Li6 Li7 Li14 Li12 62(7) . . . . ?
Li6 Li7 Li14 Li12 63(6) . . . 2_657 ?
Li6 Li7 Li14 Li13 -28(7) . . . 1_545 ?
Li6 Li7 Li14 I1 -123(3) . . . 2_667 ?
Li6 Li7 Li14 S1 -153(9) . . . 2_657 ?
Li6 Li7 Li14 S2 -12(4) . . . . ?
Li6 Li7 Li14 S3 133(3) . . . 2_667 ?
Li6 Li13 Li16 Si1 -84(8) . . . . ?
Li6 Li13 Li16 Li4 -60(6) . . . 2_667 ?
Li6 Li13 Li16 Li5 176(6) . . . . ?
Li6 Li13 Li16 Li7 -1(3) . . . . ?
Li6 Li13 Li16 Li12 -43(11) . . . 1_565 ?
Li6 Li13 Li16 Li12 -55(7) . . . 2_667 ?
Li6 Li13 Li16 I1 88(5) . . . 1_455 ?
Li6 Li13 Li16 S1 2(6) . . . 2_667 ?
Li6 Li13 Li16 S2 -36(16) . . . . ?
Li6 Li13 Li16 S3 -98(6) . . . . ?
Li7 Li4 Li14 Li1 -123(5) . . . 2_667 ?
Li7 Li4 Li14 Li4 171(5) . . . 2_657 ?
Li7 Li4 Li14 Li6 29(3) . . . . ?
Li7 Li4 Li14 Li12 162(18) . . . . ?
Li7 Li4 Li14 Li12 173(4) . . . 2_657 ?
Li7 Li4 Li14 Li13 132(5) . . . 1_545 ?
Li7 Li4 Li14 I1 -160(11) . . . 2_667 ?
Li7 Li4 Li14 S1 -169(5) . . . 2_657 ?
Li7 Li4 Li14 S2 77(5) . . . . ?
Li7 Li4 Li14 S3 -73(5) . . . 2_667 ?
Li7 Li6 Li13 Li4 54(4) . . . 2_667 ?
Li7 Li6 Li13 Li4 15(5) . . . 1_565 ?
Li7 Li6 Li13 Li5 -178(4) . . . . ?
Li7 Li6 Li13 Li12 46(4) . . . 2_667 ?
Li7 Li6 Li13 Li12 26(5) . . . 1_565 ?
Li7 Li6 Li13 Li14 -9(6) . . . 1_565 ?
Li7 Li6 Li13 Li16 179(7) . . . . ?
Li7 Li6 Li13 I1 -98(4) . . . 1_455 ?
Li7 Li6 Li13 S1 -3(4) . . . 2_667 ?
Li7 Li6 Li13 S3 104(4) . . . . ?
Li7 Li12 Li14 Li1 -126(5) . . . 2_667 ?
Li7 Li12 Li14 Li4 177(9) . . . 2_657 ?
Li7 Li12 Li14 Li4 -20(20) . . . . ?
Li7 Li12 Li14 Li6 29(4) . . . . ?
Li7 Li12 Li14 Li12 -177(20) . . . 2_657 ?
Li7 Li12 Li14 Li13 128(5) . . . 1_545 ?
Li7 Li12 Li14 I1 -170(9) . . . 2_667 ?
Li7 Li12 Li14 S1 -169(5) . . . 2_657 ?
Li7 Li12 Li14 S2 75(5) . . . . ?
Li7 Li12 Li14 S3 -73(5) . . . 2_667 ?
Li8 Li8 Li15 Li10 -138(26) 2_756 . . 2_756 ?
Li8 Li8 Li15 Li11 -179(18) 2_756 . . 2_766 ?
Li8 Li8 Li15 Li11 1(18) 2_756 . . 1_545 ?
Li8 Li8 Li15 S5 121(18) 2_756 . . . ?
Li8 Li8 Li15 S5 -59(18) 2_756 . . 2_756 ?
Li8 Li8 Li15 S6 -133(18) 2_756 . . 2_756 ?
Li8 Li8 Li15 S6 47(18) 2_756 . . . ?
Li8 Li8 Li15 S7 -153(18) 2_756 . . 2_766 ?
Li8 Li8 Li15 S7 27(18) 2_756 . . 1_545 ?
Li8 Li9 Li11 Li5 97.3(17) 2_766 . . 2_676 ?
Li8 Li9 Li11 Li5 118.7(16) 1_565 . . 2_676 ?
Li8 Li9 Li11 Li8 21.4(10) 1_565 . . 2_766 ?
Li8 Li9 Li11 Li8 -21.4(9) 2_766 . . 1_565 ?
Li8 Li9 Li11 Li10 20(4) 2_766 . . . ?
Li8 Li9 Li11 Li10 42(4) 1_565 . . . ?
Li8 Li9 Li11 Li15 10.5(5) 1_565 . . 1_565 ?
Li8 Li9 Li11 Li15 -10.9(5) 2_766 . . 1_565 ?
Li8 Li9 Li11 S2 123.9(9) 2_766 . . 2_666 ?
Li8 Li9 Li11 S2 145.3(7) 1_565 . . 2_666 ?
Li8 Li9 Li11 S4 -142.7(10) 1_565 . . 2_666 ?
Li8 Li9 Li11 S4 -164.2(13) 2_766 . . 2_666 ?
Li8 Li9 Li11 S5 48.7(7) 1_565 . . 2_766 ?
Li8 Li9 Li11 S5 27.3(10) 2_766 . . 2_766 ?
Li8 Li9 Li11 S6 14(3) 2_766 . . 1_565 ?
Li8 Li9 Li11 S6 35(3) 1_565 . . 1_565 ?
Li8 Li9 Li11 S7 -72.9(7) 2_766 . . . ?
Li8 Li9 Li11 S7 -51.5(5) 1_565 . . . ?
Li9 Li8 Li15 Li10 -125(16) 1_545 . . 2_756 ?
Li9 Li8 Li15 Li11 14.3(4) 1_545 . . 1_545 ?
Li9 Li8 Li15 Li11 -165.7(4) 1_545 . . 2_766 ?
Li9 Li8 Li15 S5 -45.5(6) 1_545 . . 2_756 ?
Li9 Li8 Li15 S5 134.5(6) 1_545 . . . ?
Li9 Li8 Li15 S6 60.3(12) 1_545 . . . ?
Li9 Li8 Li15 S6 -119.7(12) 1_545 . . 2_756 ?
Li9 Li8 Li15 S7 40.6(12) 1_545 . . 1_545 ?
Li9 Li8 Li15 S7 -139.4(12) 1_545 . . 2_766 ?
Li10 Li9 Li11 Li5 77(4) . . . 2_676 ?
Li10 Li9 Li11 Li8 -20(4) . . . 2_766 ?
Li10 Li9 Li11 Li8 -42(4) . . . 1_565 ?
Li10 Li9 Li11 Li15 -31(4) . . . 1_565 ?
Li10 Li9 Li11 S2 104(4) . . . 2_666 ?
Li10 Li9 Li11 S4 175(3) . . . 2_666 ?
Li10 Li9 Li11 S5 7(3) . . . 2_766 ?
Li10 Li9 Li11 S6 -6(7) . . . 1_565 ?
Li10 Li9 Li11 S7 -93(4) . . . . ?
Li11 Li5 Li13 Li4 -88(5) 2_676 . . 2_667 ?
Li11 Li5 Li13 Li4 -21(9) 2_676 . . 1_565 ?
Li11 Li5 Li13 Li6 174(3) 2_676 . . . ?
Li11 Li5 Li13 Li12 -76(7) 2_676 . . 2_667 ?
Li11 Li5 Li13 Li12 -38(9) 2_676 . . 1_565 ?
Li11 Li5 Li13 Li14 6(8) 2_676 . . 1_565 ?
Li11 Li5 Li13 Li16 176(4) 2_676 . . . ?
Li11 Li5 Li13 I1 100(4) 2_676 . . 1_455 ?
Li11 Li5 Li13 S1 144(20) 2_676 . . 2_667 ?
Li11 Li5 Li13 S2 -2(4) 2_676 . . 1_565 ?
Li11 Li5 Li13 S3 -109(4) 2_676 . . . ?
Li11 Li5 Li16 Si1 75(16) 2_676 . . . ?
Li11 Li5 Li16 Li4 148(15) 2_676 . . 2_667 ?
Li11 Li5 Li16 Li6 -155(15) 2_676 . . . ?
Li11 Li5 Li16 Li7 -152(13) 2_676 . . . ?
Li11 Li5 Li16 Li12 175(16) 2_676 . . 1_565 ?
Li11 Li5 Li16 Li12 157(15) 2_676 . . 2_667 ?
Li11 Li5 Li16 Li13 -166(16) 2_676 . . . ?
Li11 Li5 Li16 I1 -76(16) 2_676 . . 1_455 ?
Li11 Li5 Li16 S1 -161(14) 2_676 . . 2_667 ?
Li11 Li5 Li16 S2 28(20) 2_676 . . . ?
Li11 Li5 Li16 S3 102(15) 2_676 . . . ?
Li11 Li8 Li15 Li10 41(16) 2_766 . . 2_756 ?
Li11 Li8 Li15 Li10 -139(16) 1_545 . . 2_756 ?
Li11 Li8 Li15 Li11 180.000(0) 1_545 . . 2_766 ?
Li11 Li8 Li15 Li11 180.000(0) 2_766 . . 1_545 ?
Li11 Li8 Li15 S5 120.2(5) 2_766 . . 2_756 ?
Li11 Li8 Li15 S5 -59.8(5) 1_545 . . 2_756 ?
Li11 Li8 Li15 S5 120.2(5) 1_545 . . . ?
Li11 Li8 Li15 S5 -59.8(5) 2_766 . . . ?
Li11 Li8 Li15 S6 46.0(11) 1_545 . . . ?
Li11 Li8 Li15 S6 -134.0(11) 1_545 . . 2_756 ?
Li11 Li8 Li15 S6 46.0(11) 2_766 . . 2_756 ?
Li11 Li8 Li15 S6 -134.0(11) 2_766 . . . ?
Li11 Li8 Li15 S7 -153.6(13) 1_545 . . 2_766 ?
Li11 Li8 Li15 S7 -153.6(13) 2_766 . . 1_545 ?
Li11 Li8 Li15 S7 26.4(13) 1_545 . . 1_545 ?
Li11 Li8 Li15 S7 26.4(13) 2_766 . . 2_766 ?
Li12 Li4 Li12 Li7 -157(63) 2_657 . . . ?
Li12 Li4 Li12 Li13 -61(100) 2_657 . . 2_667 ?
Li12 Li4 Li12 Li13 117(100) 2_657 . . 1_545 ?
Li12 Li4 Li12 Li14 84(100) 2_657 . . . ?
Li12 Li4 Li12 S1 53(100) 2_657 . . 2_657 ?
Li12 Li4 Li12 S1 -124(100) 2_657 . . . ?
Li12 Li4 Li12 S2 162(100) 2_657 . . . ?
Li12 Li4 Li12 S3 -36(100) 2_657 . . 2_667 ?
Li12 Li4 Li14 Li1 75(20) . . . 2_667 ?
Li12 Li4 Li14 Li1 64(8) 2_657 . . 2_667 ?
Li12 Li4 Li14 Li4 9(14) . . . 2_657 ?
Li12 Li4 Li14 Li4 -3(4) 2_657 . . 2_657 ?
Li12 Li4 Li14 Li6 -144(6) 2_657 . . . ?
Li12 Li4 Li14 Li6 -133(19) . . . . ?
Li12 Li4 Li14 Li7 -162(18) . . . . ?
Li12 Li4 Li14 Li7 -173(4) 2_657 . . . ?
Li12 Li4 Li14 Li12 11(18) . . . 2_657 ?
Li12 Li4 Li14 Li12 -11(18) 2_657 . . . ?
Li12 Li4 Li14 Li13 -41(7) 2_657 . . 1_545 ?
Li12 Li4 Li14 Li13 -30(19) . . . 1_545 ?
Li12 Li4 Li14 I1 38(24) . . . 2_667 ?
Li12 Li4 Li14 I1 27(13) 2_657 . . 2_667 ?
Li12 Li4 Li14 S1 29(19) . . . 2_657 ?
Li12 Li4 Li14 S1 18(7) 2_657 . . 2_657 ?
Li12 Li4 Li14 S2 -85(20) . . . . ?
Li12 Li4 Li14 S2 -96(7) 2_657 . . . ?
Li12 Li4 Li14 S3 125(20) . . . 2_667 ?
Li12 Li4 Li14 S3 114(7) 2_657 . . 2_667 ?
Li12 Li5 Li6 Si1 -104.7(12) 1_565 . . . ?
Li12 Li5 Li6 Si1 -84.4(12) 2_667 . . . ?
Li12 Li5 Li6 Li4 -9.2(8) 2_667 . . 2_667 ?
Li12 Li5 Li6 Li4 -29.5(14) 1_565 . . 2_667 ?
Li12 Li5 Li6 Li12 -20.3(18) 1_565 . . 2_667 ?
Li12 Li5 Li6 Li13 17(4) 1_565 . . . ?
Li12 Li5 Li6 Li13 38(4) 2_667 . . . ?
Li12 Li5 Li6 Li14 -116(9) 2_667 . . . ?
Li12 Li5 Li6 Li14 -137(9) 1_565 . . . ?
Li12 Li5 Li6 Li16 -150(20) 1_565 . . . ?
Li12 Li5 Li6 Li16 -130(20) 2_667 . . . ?
Li12 Li5 Li6 I1 112.0(11) 1_565 . . 1_455 ?
Li12 Li5 Li6 I1 132.3(11) 2_667 . . 1_455 ?
Li12 Li5 Li6 S1 23.4(14) 1_565 . . 2_667 ?
Li12 Li5 Li6 S1 43.7(13) 2_667 . . 2_667 ?
Li12 Li5 Li6 S2 -147.6(15) 1_565 . . . ?
Li12 Li5 Li6 S2 -127.4(16) 2_667 . . . ?
Li12 Li5 Li6 S3 -74.9(10) 1_565 . . . ?
Li12 Li5 Li6 S3 -54.7(10) 2_667 . . . ?
Li12 Li5 Li13 Li4 55(5) 2_667 . . 1_565 ?
Li12 Li5 Li13 Li4 -11.8(17) 2_667 . . 2_667 ?
Li12 Li5 Li13 Li4 -50(4) 1_565 . . 2_667 ?
Li12 Li5 Li13 Li4 16(2) 1_565 . . 1_565 ?
Li12 Li5 Li13 Li6 -110(6) 2_667 . . . ?
Li12 Li5 Li13 Li6 -148(7) 1_565 . . . ?
Li12 Li5 Li13 Li12 -38(4) 1_565 . . 2_667 ?
Li12 Li5 Li13 Li12 38(4) 2_667 . . 1_565 ?
Li12 Li5 Li13 Li14 44(4) 1_565 . . 1_565 ?
Li12 Li5 Li13 Li14 82(6) 2_667 . . 1_565 ?
Li12 Li5 Li13 Li16 -146(7) 1_565 . . . ?
Li12 Li5 Li13 Li16 -108(6) 2_667 . . . ?
Li12 Li5 Li13 I1 138(5) 1_565 . . 1_455 ?
Li12 Li5 Li13 I1 176(5) 2_667 . . 1_455 ?
Li12 Li5 Li13 S1 -140(27) 2_667 . . 2_667 ?
Li12 Li5 Li13 S1 -178(28) 1_565 . . 2_667 ?
Li12 Li5 Li13 S2 35(5) 1_565 . . 1_565 ?
Li12 Li5 Li13 S2 74(4) 2_667 . . 1_565 ?
Li12 Li5 Li13 S3 -71(5) 1_565 . . . ?
Li12 Li5 Li13 S3 -33(4) 2_667 . . . ?
Li12 Li5 Li16 Si1 -100(4) 1_565 . . . ?
Li12 Li5 Li16 Si1 -81(3) 2_667 . . . ?
Li12 Li5 Li16 Li4 -8.5(9) 2_667 . . 2_667 ?
Li12 Li5 Li16 Li4 -27.1(17) 1_565 . . 2_667 ?
Li12 Li5 Li16 Li6 30(19) 1_565 . . . ?
Li12 Li5 Li16 Li6 48(19) 2_667 . . . ?
Li12 Li5 Li16 Li7 33(18) 1_565 . . . ?
Li12 Li5 Li16 Li7 52(17) 2_667 . . . ?
Li12 Li5 Li16 Li12 -18.7(19) 1_565 . . 2_667 ?
Li12 Li5 Li16 Li12 18.7(19) 2_667 . . 1_565 ?
Li12 Li5 Li16 Li13 18(4) 1_565 . . . ?
Li12 Li5 Li16 Li13 37(4) 2_667 . . . ?
Li12 Li5 Li16 I1 109.2(15) 1_565 . . 1_455 ?
Li12 Li5 Li16 I1 127.9(19) 2_667 . . 1_455 ?
Li12 Li5 Li16 S1 43(2) 2_667 . . 2_667 ?
Li12 Li5 Li16 S1 24(2) 1_565 . . 2_667 ?
Li12 Li5 Li16 S2 -129(5) 2_667 . . . ?
Li12 Li5 Li16 S2 -147(5) 1_565 . . . ?
Li12 Li5 Li16 S3 -73.0(15) 1_565 . . . ?
Li12 Li5 Li16 S3 -54.3(12) 2_667 . . . ?
Li12 Li6 Li13 Li4 -31.3(18) 2_667 . . 1_565 ?
Li12 Li6 Li13 Li4 7.9(10) 2_667 . . 2_667 ?
Li12 Li6 Li13 Li5 136(5) 2_667 . . . ?
Li12 Li6 Li13 Li12 -20(2) 2_667 . . 1_565 ?
Li12 Li6 Li13 Li14 -55(2) 2_667 . . 1_565 ?
Li12 Li6 Li13 Li16 133(7) 2_667 . . . ?
Li12 Li6 Li13 I1 -144.0(15) 2_667 . . 1_455 ?
Li12 Li6 Li13 S1 -49.3(13) 2_667 . . 2_667 ?
Li12 Li6 Li13 S3 58.2(12) 2_667 . . . ?
Li12 Li6 Li16 Si1 86.1(12) 2_667 . . . ?
Li12 Li6 Li16 Li4 9.7(8) 2_667 . . 2_667 ?
Li12 Li6 Li16 Li5 -50(19) 2_667 . . . ?
Li12 Li6 Li16 Li7 136(26) 2_667 . . . ?
Li12 Li6 Li16 Li12 -20.9(19) 2_667 . . 1_565 ?
Li12 Li6 Li16 Li13 -40(5) 2_667 . . . ?
Li12 Li6 Li16 I1 -129.3(14) 2_667 . . 1_455 ?
Li12 Li6 Li16 S1 -42(3) 2_667 . . 2_667 ?
Li12 Li6 Li16 S2 128(2) 2_667 . . . ?
Li12 Li6 Li16 S3 51(2) 2_667 . . . ?
Li12 Li7 Li14 Li1 124(6) . . . 2_667 ?
Li12 Li7 Li14 Li4 -1(2) . . . 2_657 ?
Li12 Li7 Li14 Li4 3(3) . . . . ?
Li12 Li7 Li14 Li6 -62(7) . . . . ?
Li12 Li7 Li14 Li12 1(4) . . . 2_657 ?
Li12 Li7 Li14 Li13 -90(6) . . . 1_545 ?
Li12 Li7 Li14 I1 175(5) . . . 2_667 ?
Li12 Li7 Li14 S1 145(15) . . . 2_657 ?
Li12 Li7 Li14 S2 -74(5) . . . . ?
Li12 Li7 Li14 S3 71(5) . . . 2_667 ?
Li12 Li12 Li14 Li1 51(22) 2_657 . . 2_667 ?
Li12 Li12 Li14 Li4 157(38) 2_657 . . . ?
Li12 Li12 Li14 Li4 -6(11) 2_657 . . 2_657 ?
Li12 Li12 Li14 Li6 -154(21) 2_657 . . . ?
Li12 Li12 Li14 Li7 177(20) 2_657 . . . ?
Li12 Li12 Li14 Li13 -55(21) 2_657 . . 1_545 ?
Li12 Li12 Li14 I1 7(25) 2_657 . . 2_667 ?
Li12 Li12 Li14 S1 8(21) 2_657 . . 2_657 ?
Li12 Li12 Li14 S2 -108(22) 2_657 . . . ?
Li12 Li12 Li14 S3 104(22) 2_657 . . 2_667 ?
Li12 Li13 Li16 Si1 -41(12) 1_565 . . . ?
Li12 Li13 Li16 Si1 -29(9) 2_667 . . . ?
Li12 Li13 Li16 Li4 -17(5) 1_565 . . 2_667 ?
Li12 Li13 Li16 Li4 -4.2(16) 2_667 . . 2_667 ?
Li12 Li13 Li16 Li5 -129(5) 2_667 . . . ?
Li12 Li13 Li16 Li5 -141(9) 1_565 . . . ?
Li12 Li13 Li16 Li6 55(7) 2_667 . . . ?
Li12 Li13 Li16 Li6 43(11) 1_565 . . . ?
Li12 Li13 Li16 Li7 55(5) 2_667 . . . ?
Li12 Li13 Li16 Li7 42(9) 1_565 . . . ?
Li12 Li13 Li16 Li12 13(5) 2_667 . . 1_565 ?
Li12 Li13 Li16 Li12 -13(5) 1_565 . . 2_667 ?
Li12 Li13 Li16 I1 143(3) 2_667 . . 1_455 ?
Li12 Li13 Li16 I1 130(6) 1_565 . . 1_455 ?
Li12 Li13 Li16 S1 57(3) 2_667 . . 2_667 ?
Li12 Li13 Li16 S1 44(6) 1_565 . . 2_667 ?
Li12 Li13 Li16 S2 7(25) 1_565 . . . ?
Li12 Li13 Li16 S2 19(21) 2_667 . . . ?
Li12 Li13 Li16 S3 -55(8) 1_565 . . . ?
Li12 Li13 Li16 S3 -42(4) 2_667 . . . ?
Li13 Li4 Li7 Si1 178.8(10) 1_545 . . 2_667 ?
Li13 Li4 Li7 Si1 -6.7(14) 2_667 . . 2_667 ?
Li13 Li4 Li7 Li3 -80(3) 2_667 . . 2_667 ?
Li13 Li4 Li7 Li3 106(3) 1_545 . . 2_667 ?
Li13 Li4 Li7 Li6 93.4(16) 2_667 . . . ?
Li13 Li4 Li7 Li6 -81.1(17) 1_545 . . . ?
Li13 Li4 Li7 Li12 -83(46) 1_545 . . . ?
Li13 Li4 Li7 Li12 92(46) 2_667 . . . ?
Li13 Li4 Li7 Li13 -91.1(18) 1_545 . . . ?
Li13 Li4 Li7 Li13 83.3(18) 2_667 . . . ?
Li13 Li4 Li7 Li14 -133(5) 2_667 . . . ?
Li13 Li4 Li7 Li14 53(5) 1_545 . . . ?
Li13 Li4 Li7 Li16 95.3(17) 2_667 . . . ?
Li13 Li4 Li7 Li16 -79.2(18) 1_545 . . . ?
Li13 Li4 Li7 I1 -123.9(12) 2_667 . . 2_667 ?
Li13 Li4 Li7 I1 61.6(13) 1_545 . . 2_667 ?
Li13 Li4 Li7 S1 15(2) 2_667 . . 2_667 ?
Li13 Li4 Li7 S1 -159.0(11) 1_545 . . 2_667 ?
Li13 Li4 Li7 S2 134.2(14) 2_667 . . . ?
Li13 Li4 Li7 S2 -40.3(10) 1_545 . . . ?
Li13 Li4 Li7 S3 -31.6(10) 2_667 . . 2_667 ?
Li13 Li4 Li7 S3 153.9(14) 1_545 . . 2_667 ?
Li13 Li4 Li12 Li7 86(46) 1_545 . . . ?
Li13 Li4 Li12 Li7 -96(45) 2_667 . . . ?
Li13 Li4 Li12 Li13 -178(4) 1_545 . . 2_667 ?
Li13 Li4 Li12 Li13 178(4) 2_667 . . 1_545 ?
Li13 Li4 Li12 Li14 -33(21) 1_545 . . . ?
Li13 Li4 Li12 Li14 145(17) 2_667 . . . ?
Li13 Li4 Li12 S1 114(3) 2_667 . . 2_657 ?
Li13 Li4 Li12 S1 -63(4) 2_667 . . . ?
Li13 Li4 Li12 S1 119(5) 1_545 . . . ?
Li13 Li4 Li12 S1 -64(2) 1_545 . . 2_657 ?
Li13 Li4 Li12 S2 46(4) 1_545 . . . ?
Li13 Li4 Li12 S2 -137(2) 2_667 . . . ?
Li13 Li4 Li12 S3 25(5) 2_667 . . 2_667 ?
Li13 Li4 Li12 S3 -153.0(19) 1_545 . . 2_667 ?
Li13 Li4 Li14 Li1 -61(4) 2_667 . . 2_667 ?
Li13 Li4 Li14 Li1 105.3(16) 1_545 . . 2_667 ?
Li13 Li4 Li14 Li4 -127(10) 2_667 . . 2_657 ?
Li13 Li4 Li14 Li4 39(8) 1_545 . . 2_657 ?
Li13 Li4 Li14 Li6 -103(2) 1_545 . . . ?
Li13 Li4 Li14 Li6 91(3) 2_667 . . . ?
Li13 Li4 Li14 Li7 62(6) 2_667 . . . ?
Li13 Li4 Li14 Li7 -132(5) 1_545 . . . ?
Li13 Li4 Li14 Li12 41(7) 1_545 . . 2_657 ?
Li13 Li4 Li14 Li12 -125(9) 2_667 . . 2_657 ?
Li13 Li4 Li14 Li12 30(19) 1_545 . . . ?
Li13 Li4 Li14 Li12 -136(21) 2_667 . . . ?
Li13 Li4 Li14 Li13 -166(4) 2_667 . . 1_545 ?
Li13 Li4 Li14 I1 -98(8) 2_667 . . 2_667 ?
Li13 Li4 Li14 I1 68(7) 1_545 . . 2_667 ?
Li13 Li4 Li14 S1 -107(3) 2_667 . . 2_657 ?
Li13 Li4 Li14 S1 59.2(10) 1_545 . . 2_657 ?
Li13 Li4 Li14 S2 -54.4(13) 1_545 . . . ?
Li13 Li4 Li14 S2 140(3) 2_667 . . . ?
Li13 Li4 Li14 S3 -11(3) 2_667 . . 2_667 ?
Li13 Li4 Li14 S3 155.3(12) 1_545 . . 2_667 ?
Li13 Li5 Li6 Si1 -122(4) . . . . ?
Li13 Li5 Li6 Li4 -47(4) . . . 2_667 ?
Li13 Li5 Li6 Li12 -38(4) . . . 2_667 ?
Li13 Li5 Li6 Li14 -154(9) . . . . ?
Li13 Li5 Li6 Li16 -167(20) . . . . ?
Li13 Li5 Li6 I1 95(4) . . . 1_455 ?
Li13 Li5 Li6 S1 6(5) . . . 2_667 ?
Li13 Li5 Li6 S2 -165(4) . . . . ?
Li13 Li5 Li6 S3 -92(4) . . . . ?
Li13 Li5 Li16 Si1 -118(6) . . . . ?
Li13 Li5 Li16 Li4 -45(4) . . . 2_667 ?
Li13 Li5 Li16 Li6 11(18) . . . . ?
Li13 Li5 Li16 Li7 15(17) . . . . ?
Li13 Li5 Li16 Li12 -37(4) . . . 2_667 ?
Li13 Li5 Li16 Li12 -18(4) . . . 1_565 ?
Li13 Li5 Li16 I1 91(4) . . . 1_455 ?
Li13 Li5 Li16 S1 6(4) . . . 2_667 ?
Li13 Li5 Li16 S2 -166(7) . . . . ?
Li13 Li5 Li16 S3 -91(4) . . . . ?
Li13 Li6 Li16 Si1 126(5) . . . . ?
Li13 Li6 Li16 Li4 50(6) . . . 2_667 ?
Li13 Li6 Li16 Li5 -9(15) . . . . ?
Li13 Li6 Li16 Li7 176(22) . . . . ?
Li13 Li6 Li16 Li12 19(5) . . . 1_565 ?
Li13 Li6 Li16 Li12 40(6) . . . 2_667 ?
Li13 Li6 Li16 I1 -89(5) . . . 1_455 ?
Li13 Li6 Li16 S1 -2(8) . . . 2_667 ?
Li13 Li6 Li16 S2 168(4) . . . . ?
Li13 Li6 Li16 S3 91(6) . . . . ?
Li13 Li7 Li14 Li1 179(3) . . . 2_667 ?
Li13 Li7 Li14 Li4 54(7) . . . 2_657 ?
Li13 Li7 Li14 Li4 57(8) . . . . ?
Li13 Li7 Li14 Li6 -7.6(17) . . . . ?
Li13 Li7 Li14 Li12 55(7) . . . 2_657 ?
Li13 Li7 Li14 Li12 54(8) . . . . ?
Li13 Li7 Li14 Li13 -36(8) . . . 1_545 ?
Li13 Li7 Li14 I1 -131(4) . . . 2_667 ?
Li13 Li7 Li14 S1 -161(8) . . . 2_657 ?
Li13 Li7 Li14 S2 -20(5) . . . . ?
Li13 Li7 Li14 S3 125(4) . . . 2_667 ?
Li13 Li12 Li14 Li1 105.7(15) 1_545 . . 2_667 ?
Li13 Li12 Li14 Li1 -68(3) 2_667 . . 2_667 ?
Li13 Li12 Li14 Li4 -148(20) 1_545 . . . ?
Li13 Li12 Li14 Li4 -125(13) 2_667 . . 2_657 ?
Li13 Li12 Li14 Li4 38(19) 2_667 . . . ?
Li13 Li12 Li14 Li4 49(11) 1_545 . . 2_657 ?
Li13 Li12 Li14 Li6 87(3) 2_667 . . . ?
Li13 Li12 Li14 Li6 -99(2) 1_545 . . . ?
Li13 Li12 Li14 Li7 58(6) 2_667 . . . ?
Li13 Li12 Li14 Li7 -128(5) 1_545 . . . ?
Li13 Li12 Li14 Li12 55(21) 1_545 . . 2_657 ?
Li13 Li12 Li14 Li12 -119(22) 2_667 . . 2_657 ?
Li13 Li12 Li14 Li13 -174(3) 2_667 . . 1_545 ?
Li13 Li12 Li14 I1 -111(5) 2_667 . . 2_667 ?
Li13 Li12 Li14 I1 62(5) 1_545 . . 2_667 ?
Li13 Li12 Li14 S1 -111(2) 2_667 . . 2_657 ?
Li13 Li12 Li14 S1 62.9(13) 1_545 . . 2_657 ?
Li13 Li12 Li14 S2 133(2) 2_667 . . . ?
Li13 Li12 Li14 S2 -53.4(14) 1_545 . . . ?
Li13 Li12 Li14 S3 158.6(15) 1_545 . . 2_667 ?
Li13 Li12 Li14 S3 -15(2) 2_667 . . 2_667 ?
Li14 Li4 Li7 Si1 126(5) . . . 2_667 ?
Li14 Li4 Li7 Li3 53(6) . . . 2_667 ?
Li14 Li4 Li7 Li6 -134(5) . . . . ?
Li14 Li4 Li7 Li12 -136(47) . . . . ?
Li14 Li4 Li7 Li13 -144(5) . . . . ?
Li14 Li4 Li7 Li16 -132(5) . . . . ?
Li14 Li4 Li7 I1 9(5) . . . 2_667 ?
Li14 Li4 Li7 S1 148(5) . . . 2_667 ?
Li14 Li4 Li7 S2 -93(5) . . . . ?
Li14 Li4 Li7 S3 101(5) . . . 2_667 ?
Li14 Li4 Li12 Li7 119(57) . . . . ?
Li14 Li4 Li12 Li13 33(21) . . . 1_545 ?
Li14 Li4 Li12 Li13 -145(17) . . . 2_667 ?
Li14 Li4 Li12 S1 152(16) . . . . ?
Li14 Li4 Li12 S1 -31(20) . . . 2_657 ?
Li14 Li4 Li12 S2 78(19) . . . . ?
Li14 Li4 Li12 S3 -120(21) . . . 2_667 ?
Li14 Li6 Li13 Li4 35(7) . . . 2_667 ?
Li14 Li6 Li13 Li4 -4(8) . . . 1_565 ?
Li14 Li6 Li13 Li5 164(6) . . . . ?
Li14 Li6 Li13 Li12 7(8) . . . 1_565 ?
Li14 Li6 Li13 Li12 27(8) . . . 2_667 ?
Li14 Li6 Li13 Li14 -28(8) . . . 1_565 ?
Li14 Li6 Li13 Li16 160(9) . . . . ?
Li14 Li6 Li13 I1 -117(7) . . . 1_455 ?
Li14 Li6 Li13 S1 -22(7) . . . 2_667 ?
Li14 Li6 Li13 S3 85(7) . . . . ?
Li14 Li6 Li16 Si1 -37(11) . . . . ?
Li14 Li6 Li16 Li4 -114(11) . . . 2_667 ?
Li14 Li6 Li16 Li5 -173(10) . . . . ?
Li14 Li6 Li16 Li7 12(16) . . . . ?
Li14 Li6 Li16 Li12 -123(12) . . . 2_667 ?
Li14 Li6 Li16 Li12 -144(11) . . . 1_565 ?
Li14 Li6 Li16 Li13 -164(8) . . . . ?
Li14 Li6 Li16 I1 107(11) . . . 1_455 ?
Li14 Li6 Li16 S1 -166(14) . . . 2_667 ?
Li14 Li6 Li16 S2 5(10) . . . . ?
Li14 Li6 Li16 S3 -72(13) . . . . ?
Li14 Li13 Li16 Si1 -100(12) 1_565 . . . ?
Li14 Li13 Li16 Li4 -76(12) 1_565 . . 2_667 ?
Li14 Li13 Li16 Li5 160(13) 1_565 . . . ?
Li14 Li13 Li16 Li6 -16(16) 1_565 . . . ?
Li14 Li13 Li16 Li7 -17(14) 1_565 . . . ?
Li14 Li13 Li16 Li12 -72(12) 1_565 . . 2_667 ?
Li14 Li13 Li16 Li12 -59(12) 1_565 . . 1_565 ?
Li14 Li13 Li16 I1 71(12) 1_565 . . 1_455 ?
Li14 Li13 Li16 S1 -15(11) 1_565 . . 2_667 ?
Li14 Li13 Li16 S2 -52(25) 1_565 . . . ?
Li14 Li13 Li16 S3 -114(11) 1_565 . . . ?
Li15 Li9 Li11 Li5 108.2(16) 1_565 . . 2_676 ?
Li15 Li9 Li11 Li8 10.9(5) 1_565 . . 2_766 ?
Li15 Li9 Li11 Li8 -10.5(5) 1_565 . . 1_565 ?
Li15 Li9 Li11 Li10 31(4) 1_565 . . . ?
Li15 Li9 Li11 S2 134.8(6) 1_565 . . 2_666 ?
Li15 Li9 Li11 S4 -153.3(11) 1_565 . . 2_666 ?
Li15 Li9 Li11 S5 38.2(7) 1_565 . . 2_766 ?
Li15 Li9 Li11 S6 25(3) 1_565 . . 1_565 ?
Li15 Li9 Li11 S7 -62.0(4) 1_565 . . . ?
Li16 Li5 Li6 Si1 45(19) . . . . ?
Li16 Li5 Li6 Li4 120(19) . . . 2_667 ?
Li16 Li5 Li6 Li12 130(19) . . . 2_667 ?
Li16 Li5 Li6 Li13 167(20) . . . . ?
Li16 Li5 Li6 Li14 13(20) . . . . ?
Li16 Li5 Li6 I1 -98(19) . . . 1_455 ?
Li16 Li5 Li6 S1 173(20) . . . 2_667 ?
Li16 Li5 Li6 S2 2(19) . . . . ?
Li16 Li5 Li6 S3 75(19) . . . . ?
Li16 Li5 Li13 Li4 96(5) . . . 2_667 ?
Li16 Li5 Li13 Li4 163(7) . . . 1_565 ?
Li16 Li5 Li13 Li6 -2(3) . . . . ?
Li16 Li5 Li13 Li12 108(6) . . . 2_667 ?
Li16 Li5 Li13 Li12 146(7) . . . 1_565 ?
Li16 Li5 Li13 Li14 -170(6) . . . 1_565 ?
Li16 Li5 Li13 I1 -76(3) . . . 1_455 ?
Li16 Li5 Li13 S1 -32(23) . . . 2_667 ?
Li16 Li5 Li13 S2 -178(4) . . . 1_565 ?
Li16 Li5 Li13 S3 75(4) . . . . ?
Li16 Li6 Li13 Li4 -125(7) . . . 2_667 ?
Li16 Li6 Li13 Li4 -164(7) . . . 1_565 ?
Li16 Li6 Li13 Li5 4(6) . . . . ?
Li16 Li6 Li13 Li12 -133(7) . . . 2_667 ?
Li16 Li6 Li13 Li12 -153(7) . . . 1_565 ?
Li16 Li6 Li13 Li14 173(7) . . . 1_565 ?
Li16 Li6 Li13 I1 83(6) . . . 1_455 ?
Li16 Li6 Li13 S1 178(7) . . . 2_667 ?
Li16 Li6 Li13 S3 -74(6) . . . . ?
Li16 Li7 Li14 Li1 -172.5(19) . . . 2_667 ?
Li16 Li7 Li14 Li4 62(6) . . . 2_657 ?
Li16 Li7 Li14 Li4 66(6) . . . . ?
Li16 Li7 Li14 Li6 1.1(16) . . . . ?
Li16 Li7 Li14 Li12 64(6) . . . 2_657 ?
Li16 Li7 Li14 Li12 63(6) . . . . ?
Li16 Li7 Li14 Li13 -27(7) . . . 1_545 ?
Li16 Li7 Li14 I1 -122(3) . . . 2_667 ?
Li16 Li7 Li14 S1 -152(9) . . . 2_657 ?
Li16 Li7 Li14 S2 -11(4) . . . . ?
Li16 Li7 Li14 S3 134(3) . . . 2_667 ?
Li16 Li9 Li11 Li5 -47(3) 2_666 . . 2_676 ?
Li16 Li9 Li11 Li8 -166.0(15) 2_666 . . 1_565 ?
Li16 Li9 Li11 Li8 -144.6(15) 2_666 . . 2_766 ?
Li16 Li9 Li11 Li10 -124(5) 2_666 . . . ?
Li16 Li9 Li11 Li15 -155.5(14) 2_666 . . 1_565 ?
Li16 Li9 Li11 S2 -20.7(17) 2_666 . . 2_666 ?
Li16 Li9 Li11 S4 51(2) 2_666 . . 2_666 ?
Li16 Li9 Li11 S5 -117.3(18) 2_666 . . 2_766 ?
Li16 Li9 Li11 S6 -131(3) 2_666 . . 1_565 ?
Li16 Li9 Li11 S7 142.5(15) 2_666 . . . ?
I1 Li5 Li6 Si1 143.3(9) 1_455 . . . ?
I1 Li5 Li6 Li4 -141.5(9) 1_455 . . 2_667 ?
I1 Li5 Li6 Li12 -132.3(11) 1_455 . . 2_667 ?
I1 Li5 Li6 Li13 -95(4) 1_455 . . . ?
I1 Li5 Li6 Li14 111(9) 1_455 . . . ?
I1 Li5 Li6 Li16 98(20) 1_455 . . . ?
I1 Li5 Li13 Li4 -121(5) 1_455 . . 1_565 ?
I1 Li5 Li13 Li4 172(4) 1_455 . . 2_667 ?
I1 Li5 Li13 Li6 74(2) 1_455 . . . ?
I1 Li5 Li13 Li12 -176(5) 1_455 . . 2_667 ?
I1 Li5 Li13 Li12 -138(5) 1_455 . . 1_565 ?
I1 Li5 Li13 Li14 -94(4) 1_455 . . 1_565 ?
I1 Li5 Li13 Li16 76(3) 1_455 . . . ?
I1 Li5 Li16 Si1 151(4) 1_455 . . . ?
I1 Li5 Li16 Li4 -136(2) 1_455 . . 2_667 ?
I1 Li5 Li16 Li6 -79(19) 1_455 . . . ?
I1 Li5 Li16 Li7 -76(17) 1_455 . . . ?
I1 Li5 Li16 Li12 -109.2(15) 1_455 . . 1_565 ?
I1 Li5 Li16 Li12 -127.9(19) 1_455 . . 2_667 ?
I1 Li5 Li16 Li13 -91(4) 1_455 . . . ?
I1 Li6 Li13 Li4 113(2) 1_455 . . 1_565 ?
I1 Li6 Li13 Li4 151.9(12) 1_455 . . 2_667 ?
I1 Li6 Li13 Li5 -80(4) 1_455 . . . ?
I1 Li6 Li13 Li12 144.0(15) 1_455 . . 2_667 ?
I1 Li6 Li13 Li12 124(2) 1_455 . . 1_565 ?
I1 Li6 Li13 Li14 89(2) 1_455 . . 1_565 ?
I1 Li6 Li13 Li16 -83(6) 1_455 . . . ?
I1 Li6 Li16 Si1 -144.6(8) 1_455 . . . ?
I1 Li6 Li16 Li4 139.0(11) 1_455 . . 2_667 ?
I1 Li6 Li16 Li5 80(19) 1_455 . . . ?
I1 Li6 Li16 Li7 -95(26) 1_455 . . . ?
I1 Li6 Li16 Li12 108.3(16) 1_455 . . 1_565 ?
I1 Li6 Li16 Li12 129.3(14) 1_455 . . 2_667 ?
I1 Li6 Li16 Li13 89(5) 1_455 . . . ?
I1 Li7 Li14 Li1 -50.2(15) 2_667 . . 2_667 ?
I1 Li7 Li14 Li4 -172(5) 2_667 . . . ?
I1 Li7 Li14 Li4 -175(4) 2_667 . . 2_657 ?
I1 Li7 Li14 Li6 123(3) 2_667 . . . ?
I1 Li7 Li14 Li12 -174(4) 2_667 . . 2_657 ?
I1 Li7 Li14 Li12 -175(5) 2_667 . . . ?
I1 Li7 Li14 Li13 95(4) 2_667 . . 1_545 ?
I1 Li13 Li16 Si1 -172(7) 1_455 . . . ?
I1 Li13 Li16 Li4 -147.1(17) 1_455 . . 2_667 ?
I1 Li13 Li16 Li5 88(4) 1_455 . . . ?
I1 Li13 Li16 Li6 -88(5) 1_455 . . . ?
I1 Li13 Li16 Li7 -88(3) 1_455 . . . ?
I1 Li13 Li16 Li12 -143(3) 1_455 . . 2_667 ?
I1 Li13 Li16 Li12 -130(6) 1_455 . . 1_565 ?
S1 Li4 Li7 Si1 113.7(9) 2_657 . . 2_667 ?
S1 Li4 Li7 Si1 -68.3(10) . . . 2_667 ?
S1 Li4 Li7 Li3 41(4) 2_657 . . 2_667 ?
S1 Li4 Li7 Li3 -141(2) . . . 2_667 ?
S1 Li4 Li7 Li6 31.8(17) . . . . ?
S1 Li4 Li7 Li6 -146.2(10) 2_657 . . . ?
S1 Li4 Li7 Li12 30(46) . . . . ?
S1 Li4 Li7 Li12 -148(47) 2_657 . . . ?
S1 Li4 Li7 Li13 21.8(18) . . . . ?
S1 Li4 Li7 Li13 -156.2(10) 2_657 . . . ?
S1 Li4 Li7 Li14 166(5) . . . . ?
S1 Li4 Li7 Li14 -12(5) 2_657 . . . ?
S1 Li4 Li7 Li16 33.7(19) . . . . ?
S1 Li4 Li7 Li16 -144.3(14) 2_657 . . . ?
S1 Li4 Li7 S1 -46.1(18) . . . 2_667 ?
S1 Li4 Li7 S1 135.9(11) 2_657 . . 2_667 ?
S1 Li4 Li7 S2 72.6(9) . . . . ?
S1 Li4 Li7 S2 -105.3(11) 2_657 . . . ?
S1 Li4 Li7 S3 88.8(10) 2_657 . . 2_667 ?
S1 Li4 Li7 S3 -93.2(10) . . . 2_667 ?
S1 Li4 Li12 Li7 -33(49) . . . . ?
S1 Li4 Li12 Li7 150(44) 2_657 . . . ?
S1 Li4 Li12 Li13 64(2) 2_657 . . 1_545 ?
S1 Li4 Li12 Li13 -119(5) . . . 1_545 ?
S1 Li4 Li12 Li13 63(4) . . . 2_667 ?
S1 Li4 Li12 Li13 -114(4) 2_657 . . 2_667 ?
S1 Li4 Li12 Li14 -152(16) . . . . ?
S1 Li4 Li12 Li14 31(20) 2_657 . . . ?
S1 Li4 Li12 S1 -177(5) 2_657 . . . ?
S1 Li4 Li12 S1 177(5) . . . 2_657 ?
S1 Li4 Li12 S2 -73(5) . . . . ?
S1 Li4 Li12 S2 109(2) 2_657 . . . ?
S1 Li4 Li12 S3 88(4) . . . 2_667 ?
S1 Li4 Li12 S3 -89(4) 2_657 . . 2_667 ?
S1 Li4 Li14 Li1 46.1(16) 2_657 . . 2_667 ?
S1 Li4 Li14 Li1 -144(3) . . . 2_667 ?
S1 Li4 Li14 Li4 -20(8) 2_657 . . 2_657 ?
S1 Li4 Li14 Li4 150(12) . . . 2_657 ?
S1 Li4 Li14 Li6 -162.2(17) 2_657 . . . ?
S1 Li4 Li14 Li6 8(5) . . . . ?
S1 Li4 Li14 Li7 -21(8) . . . . ?
S1 Li4 Li14 Li7 169(5) 2_657 . . . ?
S1 Li4 Li14 Li12 -29(19) 2_657 . . . ?
S1 Li4 Li14 Li12 -18(7) 2_657 . . 2_657 ?
S1 Li4 Li14 Li12 152(10) . . . 2_657 ?
S1 Li4 Li14 Li12 141(22) . . . . ?
S1 Li4 Li14 Li13 111(4) . . . 1_545 ?
S1 Li4 Li14 Li13 -59.2(10) 2_657 . . 1_545 ?
S1 Li4 Li14 S1 170(4) . . . 2_657 ?
S1 Li4 Li14 S2 56(4) . . . . ?
S1 Li4 Li14 S2 -113.6(10) 2_657 . . . ?
S1 Li4 Li14 S3 -94(4) . . . 2_667 ?
S1 Li4 Li14 S3 96.1(8) 2_657 . . 2_667 ?
S1 Li6 Li13 Li4 18.0(19) 2_667 . . 1_565 ?
S1 Li6 Li13 Li4 57.2(9) 2_667 . . 2_667 ?
S1 Li6 Li13 Li5 -174(4) 2_667 . . . ?
S1 Li6 Li13 Li12 49.3(13) 2_667 . . 2_667 ?
S1 Li6 Li13 Li12 29.0(19) 2_667 . . 1_565 ?
S1 Li6 Li13 Li14 -6(2) 2_667 . . 1_565 ?
S1 Li6 Li13 Li16 -178(7) 2_667 . . . ?
S1 Li6 Li13 S3 107.5(8) 2_667 . . . ?
S1 Li6 Li16 Si1 129(3) 2_667 . . . ?
S1 Li6 Li16 Li4 52(3) 2_667 . . 2_667 ?
S1 Li6 Li16 Li5 -7(22) 2_667 . . . ?
S1 Li6 Li16 Li7 178(29) 2_667 . . . ?
S1 Li6 Li16 Li12 42(3) 2_667 . . 2_667 ?
S1 Li6 Li16 Li12 21(3) 2_667 . . 1_565 ?
S1 Li6 Li16 Li13 2(8) 2_667 . . . ?
S1 Li6 Li16 S2 171(5) 2_667 . . . ?
S1 Li6 Li16 S3 94(3) 2_667 . . . ?
S1 Li7 Li14 Li1 60(7) 2_667 . . 2_667 ?
S1 Li7 Li14 Li4 -65(9) 2_667 . . 2_657 ?
S1 Li7 Li14 Li4 -61(9) 2_667 . . . ?
S1 Li7 Li14 Li6 -126(9) 2_667 . . . ?
S1 Li7 Li14 Li12 -64(9) 2_667 . . 2_657 ?
S1 Li7 Li14 Li12 -64(9) 2_667 . . . ?
S1 Li7 Li14 Li13 -155(3) 2_667 . . 1_545 ?
S1 Li7 Li14 S1 80(14) 2_667 . . 2_657 ?
S1 Li7 Li14 S2 -139(6) 2_667 . . . ?
S1 Li7 Li14 S3 6(7) 2_667 . . 2_667 ?
S1 Li12 Li14 Li1 -138(2) . . . 2_667 ?
S1 Li12 Li14 Li1 42.9(16) 2_657 . . 2_667 ?
S1 Li12 Li14 Li4 149(21) 2_657 . . . ?
S1 Li12 Li14 Li4 164(14) . . . 2_657 ?
S1 Li12 Li14 Li4 -32(19) . . . . ?
S1 Li12 Li14 Li4 -14(11) 2_657 . . 2_657 ?
S1 Li12 Li14 Li6 17(4) . . . . ?
S1 Li12 Li14 Li6 -161.8(17) 2_657 . . . ?
S1 Li12 Li14 Li7 169(5) 2_657 . . . ?
S1 Li12 Li14 Li7 -12(7) . . . . ?
S1 Li12 Li14 Li12 -8(21) 2_657 . . 2_657 ?
S1 Li12 Li14 Li12 171(24) . . . 2_657 ?
S1 Li12 Li14 Li13 116(3) . . . 1_545 ?
S1 Li12 Li14 Li13 -62.9(13) 2_657 . . 1_545 ?
S1 Li12 Li14 S1 179(3) . . . 2_657 ?
S1 Li12 Li14 S2 63(3) . . . . ?
S1 Li12 Li14 S2 -116.2(14) 2_657 . . . ?
S1 Li12 Li14 S3 -86(3) . . . 2_667 ?
S1 Li12 Li14 S3 95.7(12) 2_657 . . 2_667 ?
S1 Li13 Li16 Si1 -86(6) 2_667 . . . ?
S1 Li13 Li16 Li4 -61(2) 2_667 . . 2_667 ?
S1 Li13 Li16 Li5 174(4) 2_667 . . . ?
S1 Li13 Li16 Li6 -2(6) 2_667 . . . ?
S1 Li13 Li16 Li7 -2(4) 2_667 . . . ?
S1 Li13 Li16 Li12 -57(3) 2_667 . . 2_667 ?
S1 Li13 Li16 Li12 -44(7) 2_667 . . 1_565 ?
S1 Li13 Li16 S2 -38(19) 2_667 . . . ?
S1 Li13 Li16 S3 -99(2) 2_667 . . . ?
S2 Li4 Li7 Si1 -141.0(5) . . . 2_667 ?
S2 Li4 Li7 Li3 146(3) . . . 2_667 ?
S2 Li4 Li7 Li6 -40.9(12) . . . . ?
S2 Li4 Li7 Li12 -43(46) . . . . ?
S2 Li4 Li7 Li13 -50.9(13) . . . . ?
S2 Li4 Li7 Li14 93(5) . . . . ?
S2 Li4 Li7 Li16 -38.9(15) . . . . ?
S2 Li4 Li7 S1 -118.8(12) . . . 2_667 ?
S2 Li4 Li7 S3 -165.8(8) . . . 2_667 ?
S2 Li4 Li12 Li7 41(44) . . . . ?
S2 Li4 Li12 Li13 137(2) . . . 2_667 ?
S2 Li4 Li12 Li13 -46(4) . . . 1_545 ?
S2 Li4 Li12 Li14 -78(19) . . . . ?
S2 Li4 Li12 S1 -109(2) . . . 2_657 ?
S2 Li4 Li12 S1 73(5) . . . . ?
S2 Li4 Li12 S3 161(5) . . . 2_667 ?
S2 Li4 Li14 Li1 160(2) . . . 2_667 ?
S2 Li4 Li14 Li4 93(8) . . . 2_657 ?
S2 Li4 Li14 Li6 -48.6(15) . . . . ?
S2 Li4 Li14 Li7 -77(5) . . . . ?
S2 Li4 Li14 Li12 85(20) . . . . ?
S2 Li4 Li14 Li12 96(7) . . . 2_657 ?
S2 Li4 Li14 Li13 54.4(13) . . . 1_545 ?
S2 Li4 Li14 S1 113.6(10) . . . 2_657 ?
S2 Li4 Li14 S3 -150.2(13) . . . 2_667 ?
S2 Li5 Li6 Si1 -127.2(17) 1_565 . . . ?
S2 Li5 Li6 Li4 -52(2) 1_565 . . 2_667 ?
S2 Li5 Li6 Li12 -43(2) 1_565 . . 2_667 ?
S2 Li5 Li6 Li13 -5(3) 1_565 . . . ?
S2 Li5 Li6 Li14 -159(8) 1_565 . . . ?
S2 Li5 Li6 Li16 -172(20) 1_565 . . . ?
S2 Li5 Li6 S1 1(3) 1_565 . . 2_667 ?
S2 Li5 Li6 S2 -170.1(12) 1_565 . . . ?
S2 Li5 Li6 S3 -97(2) 1_565 . . . ?
S2 Li5 Li13 Li4 -85(4) 1_565 . . 2_667 ?
S2 Li5 Li13 Li4 -19(5) 1_565 . . 1_565 ?
S2 Li5 Li13 Li6 176(3) 1_565 . . . ?
S2 Li5 Li13 Li12 -35(5) 1_565 . . 1_565 ?
S2 Li5 Li13 Li12 -74(4) 1_565 . . 2_667 ?
S2 Li5 Li13 Li14 8(4) 1_565 . . 1_565 ?
S2 Li5 Li13 Li16 178(4) 1_565 . . . ?
S2 Li5 Li13 S1 146(24) 1_565 . . 2_667 ?
S2 Li5 Li13 S3 -106.4(7) 1_565 . . . ?
S2 Li5 Li16 Si1 -121(4) 1_565 . . . ?
S2 Li5 Li16 Li4 -48(5) 1_565 . . 2_667 ?
S2 Li5 Li16 Li6 9(23) 1_565 . . . ?
S2 Li5 Li16 Li7 12(21) 1_565 . . . ?
S2 Li5 Li16 Li12 -40(5) 1_565 . . 2_667 ?
S2 Li5 Li16 Li12 -21(4) 1_565 . . 1_565 ?
S2 Li5 Li16 Li13 -2(6) 1_565 . . . ?
S2 Li5 Li16 S1 3(6) 1_565 . . 2_667 ?
S2 Li5 Li16 S2 -168(2) 1_565 . . . ?
S2 Li5 Li16 S3 -94(4) 1_565 . . . ?
S2 Li6 Li13 Li4 -144(3) . . . 1_565 ?
S2 Li6 Li13 Li4 -105(3) . . . 2_667 ?
S2 Li6 Li13 Li5 23(6) . . . . ?
S2 Li6 Li13 Li12 -113(3) . . . 2_667 ?
S2 Li6 Li13 Li12 -133(3) . . . 1_565 ?
S2 Li6 Li13 Li14 -168(2) . . . 1_565 ?
S2 Li6 Li13 Li16 20(7) . . . . ?
S2 Li6 Li13 S1 -162(3) . . . 2_667 ?
S2 Li6 Li13 S3 -55(3) . . . . ?
S2 Li6 Li16 Si1 -42.1(13) . . . . ?
S2 Li6 Li16 Li4 -118(2) . . . 2_667 ?
S2 Li6 Li16 Li5 -178(17) . . . . ?
S2 Li6 Li16 Li7 7(24) . . . . ?
S2 Li6 Li16 Li12 -149.1(19) . . . 1_565 ?
S2 Li6 Li16 Li12 -128(2) . . . 2_667 ?
S2 Li6 Li16 Li13 -168(4) . . . . ?
S2 Li6 Li16 S1 -171(5) . . . 2_667 ?
S2 Li6 Li16 S3 -77(3) . . . . ?
S2 Li7 Li14 Li1 -161(2) . . . 2_667 ?
S2 Li7 Li14 Li4 77(5) . . . . ?
S2 Li7 Li14 Li4 74(4) . . . 2_657 ?
S2 Li7 Li14 Li6 12(4) . . . . ?
S2 Li7 Li14 Li12 74(5) . . . . ?
S2 Li7 Li14 Li12 75(4) . . . 2_657 ?
S2 Li7 Li14 Li13 -16(4) . . . 1_545 ?
S2 Li7 Li14 S1 -141(12) . . . 2_657 ?
S2 Li7 Li14 S3 144.9(16) . . . 2_667 ?
S2 Li9 Li11 Li5 -26.6(13) 2_666 . . 2_676 ?
S2 Li9 Li11 Li8 -123.9(9) 2_666 . . 2_766 ?
S2 Li9 Li11 Li8 -145.3(7) 2_666 . . 1_565 ?
S2 Li9 Li11 Li10 -104(4) 2_666 . . . ?
S2 Li9 Li11 Li15 -134.8(6) 2_666 . . 1_565 ?
S2 Li9 Li11 S4 71.9(6) 2_666 . . 2_666 ?
S2 Li9 Li11 S5 -96.6(4) 2_666 . . 2_766 ?
S2 Li9 Li11 S6 -110(3) 2_666 . . 1_565 ?
S2 Li9 Li11 S7 163.2(5) 2_666 . . . ?
S2 Li12 Li14 Li1 159(2) . . . 2_667 ?
S2 Li12 Li14 Li4 -95(20) . . . . ?
S2 Li12 Li14 Li4 102(12) . . . 2_657 ?
S2 Li12 Li14 Li6 -45.5(15) . . . . ?
S2 Li12 Li14 Li7 -75(5) . . . . ?
S2 Li12 Li14 Li12 108(22) . . . 2_657 ?
S2 Li12 Li14 Li13 53.4(14) . . . 1_545 ?
S2 Li12 Li14 S1 116.2(14) . . . 2_657 ?
S2 Li12 Li14 S3 -148.1(16) . . . 2_667 ?
S2 Li13 Li16 Si1 103(9) 1_565 . . . ?
S2 Li13 Li16 Li4 128(10) 1_565 . . 2_667 ?
S2 Li13 Li16 Li5 3(8) 1_565 . . . ?
S2 Li13 Li16 Li6 -173(5) 1_565 . . . ?
S2 Li13 Li16 Li7 -173(6) 1_565 . . . ?
S2 Li13 Li16 Li12 132(11) 1_565 . . 2_667 ?
S2 Li13 Li16 Li12 145(15) 1_565 . . 1_565 ?
S2 Li13 Li16 S1 -171(10) 1_565 . . 2_667 ?
S2 Li13 Li16 S2 151(13) 1_565 . . . ?
S2 Li13 Li16 S3 90(9) 1_565 . . . ?
S3 Li4 Li7 Si1 24.9(6) 2_667 . . 2_667 ?
S3 Li4 Li7 Li3 -48(3) 2_667 . . 2_667 ?
S3 Li4 Li7 Li6 125.0(11) 2_667 . . . ?
S3 Li4 Li7 Li12 123(46) 2_667 . . . ?
S3 Li4 Li7 Li13 115.0(12) 2_667 . . . ?
S3 Li4 Li7 Li14 -101(5) 2_667 . . . ?
S3 Li4 Li7 Li16 126.9(14) 2_667 . . . ?
S3 Li4 Li7 S1 47.1(14) 2_667 . . 2_667 ?
S3 Li4 Li7 S2 165.8(8) 2_667 . . . ?
S3 Li4 Li12 Li7 -121(48) 2_667 . . . ?
S3 Li4 Li12 Li13 153.0(19) 2_667 . . 1_545 ?
S3 Li4 Li12 Li13 -25(5) 2_667 . . 2_667 ?
S3 Li4 Li12 Li14 120(21) 2_667 . . . ?
S3 Li4 Li12 S1 -88(4) 2_667 . . . ?
S3 Li4 Li12 S1 89(4) 2_667 . . 2_657 ?
S3 Li4 Li12 S2 -161(5) 2_667 . . . ?
S3 Li4 Li14 Li1 -50.0(13) 2_667 . . 2_667 ?
S3 Li4 Li14 Li4 -117(8) 2_667 . . 2_657 ?
S3 Li4 Li14 Li6 101.6(19) 2_667 . . . ?
S3 Li4 Li14 Li7 73(5) 2_667 . . . ?
S3 Li4 Li14 Li12 -125(20) 2_667 . . . ?
S3 Li4 Li14 Li12 -114(7) 2_667 . . 2_657 ?
S3 Li4 Li14 Li13 -155.3(12) 2_667 . . 1_545 ?
S3 Li4 Li14 S1 -96.1(8) 2_667 . . 2_657 ?
S3 Li4 Li14 S2 150.2(13) 2_667 . . . ?
S3 Li5 Li6 Si1 -29.7(8) . . . . ?
S3 Li5 Li6 Li4 45.4(8) . . . 2_667 ?
S3 Li5 Li6 Li12 54.7(10) . . . 2_667 ?
S3 Li5 Li6 Li13 92(4) . . . . ?
S3 Li5 Li6 Li14 -62(9) . . . . ?
S3 Li5 Li6 Li16 -75(19) . . . . ?
S3 Li5 Li6 S1 98.4(11) . . . 2_667 ?
S3 Li5 Li6 S2 -72.7(13) . . . . ?
S3 Li5 Li13 Li4 21(4) . . . 2_667 ?
S3 Li5 Li13 Li4 88(5) . . . 1_565 ?
S3 Li5 Li13 Li6 -77(2) . . . . ?
S3 Li5 Li13 Li12 33(4) . . . 2_667 ?
S3 Li5 Li13 Li12 71(5) . . . 1_565 ?
S3 Li5 Li13 Li14 115(4) . . . 1_565 ?
S3 Li5 Li13 Li16 -75(4) . . . . ?
S3 Li5 Li13 S1 -107(24) . . . 2_667 ?
S3 Li5 Li13 S2 106.4(7) . . . 1_565 ?
S3 Li5 Li16 Si1 -27(3) . . . . ?
S3 Li5 Li16 Li4 45.8(9) . . . 2_667 ?
S3 Li5 Li16 Li6 103(20) . . . . ?
S3 Li5 Li16 Li7 106(18) . . . . ?
S3 Li5 Li16 Li12 73.0(15) . . . 1_565 ?
S3 Li5 Li16 Li12 54.3(12) . . . 2_667 ?
S3 Li5 Li16 Li13 91(4) . . . . ?
S3 Li5 Li16 S1 97(2) . . . 2_667 ?
S3 Li5 Li16 S2 -74(5) . . . . ?
S3 Li6 Li13 Li4 -89.5(19) . . . 1_565 ?
S3 Li6 Li13 Li4 -50.3(8) . . . 2_667 ?
S3 Li6 Li13 Li5 78(4) . . . . ?
S3 Li6 Li13 Li12 -78.5(19) . . . 1_565 ?
S3 Li6 Li13 Li12 -58.2(12) . . . 2_667 ?
S3 Li6 Li13 Li14 -113(2) . . . 1_565 ?
S3 Li6 Li13 Li16 74(6) . . . . ?
S3 Li6 Li13 S1 -107.5(8) . . . 2_667 ?
S3 Li6 Li16 Si1 35(3) . . . . ?
S3 Li6 Li16 Li4 -41(3) . . . 2_667 ?
S3 Li6 Li16 Li5 -101(20) . . . . ?
S3 Li6 Li16 Li7 85(27) . . . . ?
S3 Li6 Li16 Li12 -72(2) . . . 1_565 ?
S3 Li6 Li16 Li12 -51(2) . . . 2_667 ?
S3 Li6 Li16 Li13 -91(6) . . . . ?
S3 Li6 Li16 S1 -94(3) . . . 2_667 ?
S3 Li6 Li16 S2 77(3) . . . . ?
S3 Li7 Li14 Li1 53.9(12) 2_667 . . 2_667 ?
S3 Li7 Li14 Li4 -71(4) 2_667 . . 2_657 ?
S3 Li7 Li14 Li4 -68(5) 2_667 . . . ?
S3 Li7 Li14 Li6 -133(3) 2_667 . . . ?
S3 Li7 Li14 Li12 -70(4) 2_667 . . 2_657 ?
S3 Li7 Li14 Li12 -71(5) 2_667 . . . ?
S3 Li7 Li14 Li13 -161(5) 2_667 . . 1_545 ?
S3 Li7 Li14 S1 74(11) 2_667 . . 2_657 ?
S3 Li7 Li14 S2 -144.9(16) 2_667 . . . ?
S3 Li12 Li14 Li1 -52.8(10) 2_667 . . 2_667 ?
S3 Li12 Li14 Li4 -110(12) 2_667 . . 2_657 ?
S3 Li12 Li14 Li4 53(20) 2_667 . . . ?
S3 Li12 Li14 Li6 103(2) 2_667 . . . ?
S3 Li12 Li14 Li7 73(5) 2_667 . . . ?
S3 Li12 Li14 Li12 -104(22) 2_667 . . 2_657 ?
S3 Li12 Li14 Li13 -158.6(15) 2_667 . . 1_545 ?
S3 Li12 Li14 S1 -95.7(12) 2_667 . . 2_657 ?
S3 Li12 Li14 S2 148.1(16) 2_667 . . . ?
S3 Li13 Li16 Si1 14(5) . . . . ?
S3 Li13 Li16 Li4 38(3) . . . 2_667 ?
S3 Li13 Li16 Li5 -86(4) . . . . ?
S3 Li13 Li16 Li6 98(6) . . . . ?
S3 Li13 Li16 Li7 97(3) . . . . ?
S3 Li13 Li16 Li12 42(4) . . . 2_667 ?
S3 Li13 Li16 Li12 55(8) . . . 1_565 ?
S3 Li13 Li16 S1 99(2) . . . 2_667 ?
S3 Li13 Li16 S2 62(18) . . . . ?
S5 Li8 Li15 Li10 -79(16) 2_756 . . 2_756 ?
S5 Li8 Li15 Li10 101(16) . . . 2_756 ?
S5 Li8 Li15 Li11 -120.2(5) 2_756 . . 2_766 ?
S5 Li8 Li15 Li11 59.8(5) . . . 2_766 ?
S5 Li8 Li15 Li11 -120.2(5) . . . 1_545 ?
S5 Li8 Li15 Li11 59.8(5) 2_756 . . 1_545 ?
S5 Li8 Li15 S5 180.000(3) . . . 2_756 ?
S5 Li8 Li15 S5 180.000(1) 2_756 . . . ?
S5 Li8 Li15 S6 105.8(11) 2_756 . . . ?
S5 Li8 Li15 S6 105.8(11) . . . 2_756 ?
S5 Li8 Li15 S6 -74.2(11) 2_756 . . 2_756 ?
S5 Li8 Li15 S6 -74.2(11) . . . . ?
S5 Li8 Li15 S7 -93.8(14) 2_756 . . 2_766 ?
S5 Li8 Li15 S7 86.2(14) 2_756 . . 1_545 ?
S5 Li8 Li15 S7 86.2(14) . . . 2_766 ?
S5 Li8 Li15 S7 -93.8(14) . . . 1_545 ?
S5 Li9 Li11 Li5 70.0(15) 2_766 . . 2_676 ?
S5 Li9 Li11 Li8 -27.3(10) 2_766 . . 2_766 ?
S5 Li9 Li11 Li8 -48.7(7) 2_766 . . 1_565 ?
S5 Li9 Li11 Li10 -7(3) 2_766 . . . ?
S5 Li9 Li11 Li15 -38.2(7) 2_766 . . 1_565 ?
S5 Li9 Li11 S2 96.6(4) 2_766 . . 2_666 ?
S5 Li9 Li11 S4 168.5(5) 2_766 . . 2_666 ?
S5 Li9 Li11 S6 -13(3) 2_766 . . 1_565 ?
S5 Li9 Li11 S7 -100.2(5) 2_766 . . . ?
S6 Li5 Li6 Si1 55.7(18) 2_666 . . . ?
S6 Li5 Li6 Li4 130.9(16) 2_666 . . 2_667 ?
S6 Li5 Li6 Li12 140.1(18) 2_666 . . 2_667 ?
S6 Li5 Li6 Li13 178(5) 2_666 . . . ?
S6 Li5 Li6 Li14 24(10) 2_666 . . . ?
S6 Li5 Li6 Li16 10(19) 2_666 . . . ?
S6 Li5 Li6 S1 -176.2(10) 2_666 . . 2_667 ?
S6 Li5 Li6 S2 13(3) 2_666 . . . ?
S6 Li5 Li6 S3 85.4(15) 2_666 . . . ?
S6 Li5 Li16 Si1 60(4) 2_666 . . . ?
S6 Li5 Li16 Li4 132.7(19) 2_666 . . 2_667 ?
S6 Li5 Li16 Li6 -170(18) 2_666 . . . ?
S6 Li5 Li16 Li7 -167(16) 2_666 . . . ?
S6 Li5 Li16 Li12 141.2(19) 2_666 . . 2_667 ?
S6 Li5 Li16 Li12 160(2) 2_666 . . 1_565 ?
S6 Li5 Li16 Li13 178(5) 2_666 . . . ?
S6 Li5 Li16 S1 -176.2(10) 2_666 . . 2_667 ?
S6 Li5 Li16 S2 12(7) 2_666 . . . ?
S6 Li5 Li16 S3 87(2) 2_666 . . . ?
S6 Li8 Li15 Li10 -5(15) 2_756 . . 2_756 ?
S6 Li8 Li15 Li11 134.0(11) 2_756 . . 1_545 ?
S6 Li8 Li15 Li11 -46.0(11) 2_756 . . 2_766 ?
S6 Li8 Li15 S5 74.2(11) 2_756 . . 2_756 ?
S6 Li8 Li15 S5 -105.8(11) 2_756 . . . ?
S6 Li8 Li15 S6 179.999(1) 2_756 . . . ?
S6 Li8 Li15 S7 -20(2) 2_756 . . 2_766 ?
S6 Li8 Li15 S7 160(2) 2_756 . . 1_545 ?
S6 Li9 Li11 Li5 -137.2(15) . . . 2_676 ?
S6 Li9 Li11 Li8 125.5(18) . . . 2_766 ?
S6 Li9 Li11 Li8 104.1(19) . . . 1_565 ?
S6 Li9 Li11 Li10 146(5) . . . . ?
S6 Li9 Li11 Li15 114.6(18) . . . 1_565 ?
S6 Li9 Li11 S2 -110.6(18) . . . 2_666 ?
S6 Li9 Li11 S4 -39(2) . . . 2_666 ?
S6 Li9 Li11 S5 153(2) . . . 2_766 ?
S6 Li9 Li11 S6 140(2) . . . 1_565 ?
S6 Li9 Li11 S7 52.6(19) . . . . ?
S7 Li8 Li15 Li10 -165(17) 1_545 . . 2_756 ?
S7 Li8 Li15 Li11 -26.4(13) 1_545 . . 1_545 ?
S7 Li8 Li15 Li11 153.6(13) 1_545 . . 2_766 ?
S7 Li8 Li15 S5 93.8(14) 1_545 . . . ?
S7 Li8 Li15 S5 -86.2(14) 1_545 . . 2_756 ?
S7 Li8 Li15 S6 -160(2) 1_545 . . 2_756 ?
S7 Li8 Li15 S6 20(2) 1_545 . . . ?
S7 Li8 Li15 S7 180.000(1) 1_545 . . 2_766 ?
S7 Li9 Li11 Li5 170.2(16) . . . 2_676 ?
S7 Li9 Li11 Li8 72.9(7) . . . 2_766 ?
S7 Li9 Li11 Li8 51.5(5) . . . 1_565 ?
S7 Li9 Li11 Li10 93(4) . . . . ?
S7 Li9 Li11 Li15 62.0(4) . . . 1_565 ?
S7 Li9 Li11 S2 -163.2(5) . . . 2_666 ?
S7 Li9 Li11 S4 -91.3(8) . . . 2_666 ?
S7 Li9 Li11 S5 100.2(5) . . . 2_766 ?
S7 Li9 Li11 S6 87(3) . . . 1_565 ?
